data_7123883
loop_
_publ_author_name
'Li, Jiapeng'
'Yin, Jianhao'
'Wang, Gao-Xiang'
'Yin, Zhu-Bao'
'Zhang, Wen-Xiong'
'Xi, Zhenfeng'

_publ_section_title
;
 Synthesis and reactivity of asymmetric Cr(I) dinitrogen complexes
 supported by cyclopentadienyl-phosphine ligands
;
_journal_name_full 'Chemical Communications'
_journal_paper_doi 10.1039/C9CC02960E
_journal_year 2019
_chemical_formula_moiety 'C128 H144 K4 P4'
_chemical_formula_sum 'C128 H144 K4 P4'
_chemical_formula_weight 1962.70
_space_group_crystal_system triclinic
_space_group_IT_number 2
_space_group_name_Hall '-P 1'
_space_group_name_H-M_alt 'P -1'
_symmetry_space_group_name_Hall '-P 1'
_symmetry_space_group_name_H-M 'P -1'
_atom_sites_solution_hydrogens geom
_atom_sites_solution_primary dual
_audit_creation_date 2018-08-07
_audit_creation_method
;
Olex2 1.2
(compiled 2018.05.29 svn.r3508 for OlexSys, GUI svn.r5506)
;
_audit_update_record
;
2019-04-02 deposited with the CCDC.    2019-07-17 downloaded from the CCDC.
;
_cell_angle_alpha 113.944(4)
_cell_angle_beta 100.357(3)
_cell_angle_gamma 108.053(3)
_cell_formula_units_Z 2
_cell_length_a 17.9093(6)
_cell_length_b 18.1403(8)
_cell_length_c 20.5737(7)
_cell_measurement_reflns_used 15836
_cell_measurement_temperature 89.9(5)
_cell_measurement_theta_max 28.5170
_cell_measurement_theta_min 3.5830
_cell_volume 5437.1(5)
_computing_cell_refinement 'CrysAlisPro 1.171.39.33c (Rigaku OD, 2017)'
_computing_data_collection 'CrysAlisPro 1.171.39.33c (Rigaku OD, 2017)'
_computing_data_reduction 'CrysAlisPro 1.171.39.33c (Rigaku OD, 2017)'
_computing_molecular_graphics 'Olex2 (Dolomanov et al., 2009)'
_computing_publication_material 'Olex2 (Dolomanov et al., 2009)'
_computing_structure_refinement 'ShelXL (Sheldrick, 2015)'
_computing_structure_solution 'ShelXT (Sheldrick, 2015)'
_diffrn_ambient_environment N~2~
_diffrn_ambient_temperature 89.9(5)
_diffrn_detector 'CCD plate'
_diffrn_measured_fraction_theta_full 0.997
_diffrn_measured_fraction_theta_max 0.997
_diffrn_measurement_details
;
List of Runs (angles in degrees, time in seconds):

  # Type    Start    End  Width  t~exp~   \w     \q     \k     \f   Frames
#--------------------------------------------------------------------------
  1  \w    -96.00 -32.00   0.50    6.00    --  -15.70 -57.00-150.00  128
  2  \w    -15.00  14.00   0.50    6.00    --  -15.70 -82.00 -90.00   58
  3  \w    -44.00  68.00   0.50    6.00    --  -15.70  57.00 -60.00  224
  4  \w    -33.00  -3.00   0.50    6.00    --  -15.70 -82.00 120.00   60
  5  \w    -53.00 -12.00   0.50    6.00    --  -15.70  77.00  90.00   82
  6  \w    -10.00  40.00   0.50    6.00    --  -15.70  57.00   0.00  100
  7  \w    -74.00  36.00   0.50    6.00    --   15.80 -57.00 120.00  220
  8  \w    -34.00  61.00   0.50    6.00    --   15.80 -82.00-150.00  190
  9  \w    -11.00  85.00   0.50    6.00    --   15.80  57.00  60.00  192
;
_diffrn_measurement_device 'four-circle diffractometer'
_diffrn_measurement_device_type 'XtaLAB AFC12 (RINC): Kappa single'
_diffrn_measurement_method '\w scans'
_diffrn_orient_matrix_type 'CrysAlisPro convention (1999,Acta A55,543-557)'
_diffrn_orient_matrix_UB_11 0.0221730000
_diffrn_orient_matrix_UB_12 0.0243694000
_diffrn_orient_matrix_UB_13 0.0397588000
_diffrn_orient_matrix_UB_21 0.0075295000
_diffrn_orient_matrix_UB_22 -0.0369001000
_diffrn_orient_matrix_UB_23 -0.0020502000
_diffrn_orient_matrix_UB_31 0.0378379000
_diffrn_orient_matrix_UB_32 0.0167428000
_diffrn_orient_matrix_UB_33 -0.0062273000
_diffrn_radiation_monochromator mirror
_diffrn_radiation_probe x-ray
_diffrn_radiation_type MoK\a
_diffrn_radiation_wavelength 0.71073
_diffrn_reflns_av_R_equivalents 0.0548
_diffrn_reflns_av_unetI/netI 0.0784
_diffrn_reflns_Laue_measured_fraction_full 0.997
_diffrn_reflns_Laue_measured_fraction_max 0.997
_diffrn_reflns_limit_h_max 23
_diffrn_reflns_limit_h_min -23
_diffrn_reflns_limit_k_max 23
_diffrn_reflns_limit_k_min -23
_diffrn_reflns_limit_l_max 26
_diffrn_reflns_limit_l_min -26
_diffrn_reflns_number 72066
_diffrn_reflns_point_group_measured_fraction_full 0.997
_diffrn_reflns_point_group_measured_fraction_max 0.997
_diffrn_reflns_theta_full 25.242
_diffrn_reflns_theta_max 27.484
_diffrn_reflns_theta_min 3.438
_diffrn_source 'Rotating-anode X-ray tube'
_diffrn_source_type 'Rigaku (Mo) X-ray Source'
_exptl_absorpt_coefficient_mu 0.272
_exptl_absorpt_correction_T_max 1.00000
_exptl_absorpt_correction_T_min 0.70510
_exptl_absorpt_correction_type multi-scan
_exptl_absorpt_process_details
;
CrysAlisPro 1.171.39.33c (Rigaku Oxford Diffraction, 2017)
Empirical absorption correction using spherical harmonics,
 implemented in SCALE3 ABSPACK scaling algorithm.
;
_exptl_crystal_colour 'clear light colourless'
_exptl_crystal_colour_lustre clear
_exptl_crystal_colour_modifier light
_exptl_crystal_colour_primary colourless
_exptl_crystal_density_diffrn 1.199
_exptl_crystal_description block
_exptl_crystal_F_000 2096
_exptl_crystal_size_max 0.1
_exptl_crystal_size_mid 0.1
_exptl_crystal_size_min 0.1
_refine_diff_density_max 1.352
_refine_diff_density_min -0.537
_refine_diff_density_rms 0.080
_refine_ls_extinction_method none
_refine_ls_goodness_of_fit_ref 1.029
_refine_ls_hydrogen_treatment constr
_refine_ls_matrix_type full
_refine_ls_number_parameters 1241
_refine_ls_number_reflns 24866
_refine_ls_number_restraints 0
_refine_ls_restrained_S_all 1.029
_refine_ls_R_factor_all 0.1156
_refine_ls_R_factor_gt 0.0746
_refine_ls_shift/su_max 0.001
_refine_ls_shift/su_mean 0.000
_refine_ls_structure_factor_coef Fsqd
_refine_ls_weighting_details 'w=1/[\s^2^(Fo^2^)+(0.0750P)^2^+9.5294P] where P=(Fo^2^+2Fc^2^)/3'
_refine_ls_weighting_scheme calc
_refine_ls_wR_factor_gt 0.1738
_refine_ls_wR_factor_ref 0.1926
_reflns_Friedel_coverage 0.000
_reflns_number_gt 16793
_reflns_number_total 24866
_reflns_threshold_expression 'I > 2\s(I)'
_cod_data_source_file c9cc02960e2.cif
_cod_data_source_block 1a
_cod_original_cell_volume 5437.1(4)
_cod_database_code 7123883
_shelx_shelxl_version_number 2017/1
_chemical_oxdiff_formula 'Cr1 Cl1 C1 P1 N1'
_shelx_space_group_comment
;
The symmetry employed for this shelxl refinement is uniquely defined
by the following loop, which should always be used as a source of
symmetry information in preference to the above space-group names.
They are only intended as comments.
;
_shelx_estimated_absorpt_t_max 0.973
_shelx_estimated_absorpt_t_min 0.973
_reflns_odcompleteness_completeness 99.65
_reflns_odcompleteness_iscentric 1
_reflns_odcompleteness_theta 27.42
_olex2_refinement_description
;
1. Fixed Uiso
 At 1.2 times of:
  All C(H) groups, All C(H,H) groups
 At 1.5 times of:
  All C(H,H,H) groups
2.a Secondary CH2 refined with riding coordinates:
 C00Q(H00A,H00B), C00S(H00C,H00D), C00Z(H00E,H00F), C01F(H01D,H01E), C01Q(H01F,
 H01G), C01X(H01H,H01I), C01Z(H01J,H01K), C02F(H02G,H02H), C02U(H02V,H02W),
 C02W(H02Y,H), C03H(H03J,H03K), C7(H7A,H7B), C020(H0AA,HB), C021(H1AA,HC),
 C022(H2AA,HD), C025(H3AA,HE), C25(H25A,H25B), C27(H27A,H27B), C29(H29A,H29B),
 C31(H31A,H31B)
2.b Aromatic/amide H refined with riding coordinates:
 C00H(H00H), C00P(H00P), C00V(H00V), C01A(H01A), C01B(H01B), C01C(H01C),
 C01L(H01L), C01M(H01M), C01N(H01N), C01P(H01P), C01R(H01R), C01S(H01S),
 C01T(H01T), C01U(H01U), C01V(H01V), C01W(H01W), C01Y(H01Y), C2(H2), C02B(H02D),
  C02D(H02E), C02E(H02F), C02I(H02L), C02K(H02M), C02L(H02N), C02P(H02U),
 C02V(H02X), C02Y(H02Z), C02Z(H02), C3(H3), C03E(H03G), C03F(H03H), C03G(H03I),
 C03I(H03L), C03L(H03P), C03M(H03Q), C4(H4), C5(H5), C010(H010), C14(H14),
 C15(H15), C016(H016), C16(H16), C17(H17), C18(H18), C019(H019), C20(H20),
 C21(H21), C22(H22), C23(H23), C023(H023), C24(H24), C028(H028), C029(H029),
 C030(H030), C033(H033), C037(H037)
2.c Idealised Me refined as rotating group:
 C02A(H02A,H02B,H02C), C02G(H02I,H02J,H02K), C02M(H02O,H02P,H02Q), C02O(H02R,
 H02S,H02T), C03C(H03A,H03B,H03C), C03D(H03D,H03E,H03F), C03K(H03M,H03N,H03O),
 C03O(H03R,H03S,H03T), C03Q(H03U,H03V,H03W), C03R(H03X,H03Y,HA), C26(H26A,H26B,
 H26C), C28(H28A,H28B,H28C), C30(H30A,H30B,H30C), C32(H32A,H32B,H32C),
 C036(H03Z,HF,HG), C038(H03,HH,HI)
;
_olex2_submission_special_instructions 'No special instructions were received'
_oxdiff_exptl_absorpt_empirical_details
;
Empirical correction (ABSPACK) includes:
- Absorption correction using spherical harmonics
- Frame scaling
;
_oxdiff_exptl_absorpt_empirical_full_max 1.254
_oxdiff_exptl_absorpt_empirical_full_min 0.783

loop_
_space_group_symop_operation_xyz
'x, y, z'
'-x, -y, -z'

loop_
_atom_site_label
_atom_site_type_symbol
_atom_site_fract_x
_atom_site_fract_y
_atom_site_fract_z
_atom_site_U_iso_or_equiv
_atom_site_adp_type
_atom_site_occupancy
_atom_site_site_symmetry_order
_atom_site_calc_flag
_atom_site_refinement_flags_posn
K00 K 0.45041(5) 0.00438(5) 0.75075(4) 0.02738(17) Uani 1 1 d .
K0AA K 0.74504(5) 0.20863(5) 0.74216(4) 0.02760(17) Uani 1 1 d .
K1 K 0.23875(5) -0.31172(5) 0.71985(4) 0.02973(18) Uani 1 1 d .
K3 K 0.98929(5) 0.52278(5) 0.79897(4) 0.03041(18) Uani 1 1 d .
P1 P 0.55786(6) -0.29228(6) 0.65255(5) 0.0281(2) Uani 1 1 d .
P05 P 1.03611(5) 0.22283(6) 0.55575(5) 0.02084(18) Uani 1 1 d .
P06 P 0.60082(5) 0.42662(6) 0.87706(5) 0.02439(19) Uani 1 1 d .
P008 P 1.02092(6) 0.87580(6) 0.84170(5) 0.0274(2) Uani 1 1 d .
C00A C 0.92806(19) 0.1492(2) 0.53818(18) 0.0200(6) Uani 1 1 d .
C00B C 0.8863(2) 0.1845(2) 0.58600(18) 0.0220(7) Uani 1 1 d .
C00C C 0.56430(19) 0.1492(2) 0.72885(18) 0.0213(7) Uani 1 1 d .
C00E C 0.54237(19) 0.2699(2) 0.88523(17) 0.0226(7) Uani 1 1 d .
C00F C 0.60761(19) 0.1771(2) 0.80579(17) 0.0202(6) Uani 1 1 d .
C00G C 1.1221(2) 0.6860(2) 0.80953(18) 0.0233(7) Uani 1 1 d .
C00H C 1.0670(2) 0.1464(2) 0.64952(19) 0.0268(7) Uani 1 1 d .
H00H H 1.009140 0.117657 0.635843 0.032 Uiso 1 1 calc R
C00I C 1.1637(2) 0.6362(2) 0.82449(19) 0.0242(7) Uani 1 1 d .
C00J C 1.0680(2) 0.6352(2) 0.73212(18) 0.0243(7) Uani 1 1 d .
C00K C 0.9271(2) 0.3366(2) 0.7854(2) 0.0266(7) Uani 1 1 d .
C00L C 0.6410(2) 0.1157(2) 0.80636(18) 0.0226(7) Uani 1 1 d .
C00M C 1.0546(2) 0.1625(2) 0.46830(18) 0.0249(7) Uani 1 1 d .
C00N C 0.6169(2) 0.0489(2) 0.72953(19) 0.0236(7) Uani 1 1 d .
C00O C 0.6655(2) 0.5060(2) 0.97710(18) 0.0234(7) Uani 1 1 d .
C00P C 1.0816(2) 0.0951(2) 0.45428(19) 0.0254(7) Uani 1 1 d .
H00P H 1.088252 0.075488 0.489343 0.030 Uiso 1 1 calc R
C00Q C 1.1325(2) 0.7777(2) 0.86554(18) 0.0256(7) Uani 1 1 d .
H00A H 1.129476 0.810616 0.838741 0.031 Uiso 1 1 calc R
H00B H 1.188108 0.809013 0.903907 0.031 Uiso 1 1 calc R
C00R C 0.89395(19) 0.3172(2) 0.70950(18) 0.0241(7) Uani 1 1 d .
C00S C 0.6222(2) 0.2617(2) 0.87565(18) 0.0229(7) Uani 1 1 d .
H00C H 0.656336 0.312734 0.872763 0.028 Uiso 1 1 calc R
H00D H 0.653797 0.263761 0.920423 0.028 Uiso 1 1 calc R
C00T C 0.5704(2) 0.0701(2) 0.68238(18) 0.0233(7) Uani 1 1 d .
C00U C 0.5383(2) 0.4806(2) 0.8526(2) 0.0282(8) Uani 1 1 d .
C00V C 1.1867(2) 0.2448(2) 0.64339(19) 0.0279(8) Uani 1 1 d .
H00V H 1.209757 0.282612 0.625325 0.033 Uiso 1 1 calc R
C00W C 0.5237(2) 0.3392(2) 0.88490(18) 0.0238(7) Uani 1 1 d .
C00Y C 1.0760(2) 0.5538(2) 0.69915(19) 0.0244(7) Uani 1 1 d .
C00Z C 0.5188(2) 0.1945(2) 0.7016(2) 0.0284(8) Uani 1 1 d .
H00E H 0.526435 0.189359 0.654718 0.034 Uiso 1 1 calc R
H00F H 0.544394 0.257419 0.739013 0.034 Uiso 1 1 calc R
C1 C 0.3854(2) -0.3370(2) 0.60485(18) 0.0257(7) Uani 1 1 d .
C01A C 0.8856(2) 0.0621(2) 0.4785(2) 0.0275(7) Uani 1 1 d .
H01A H 0.912591 0.038715 0.446320 0.033 Uiso 1 1 calc R
C01B C 1.1194(2) 0.1330(2) 0.6978(2) 0.0319(8) Uani 1 1 d .
H01B H 1.096601 0.095309 0.716051 0.038 Uiso 1 1 calc R
C01C C 0.7631(2) 0.0427(2) 0.51283(19) 0.0272(7) Uani 1 1 d .
H01C H 0.708514 0.007218 0.505002 0.033 Uiso 1 1 calc R
C01E C 1.1351(2) 0.5544(2) 0.75598(19) 0.0247(7) Uani 1 1 d .
C01F C 1.0114(2) 0.6613(2) 0.69109(19) 0.0276(7) Uani 1 1 d .
H01D H 1.008767 0.637088 0.638719 0.033 Uiso 1 1 calc R
H01E H 1.035978 0.725775 0.714224 0.033 Uiso 1 1 calc R
C01G C 0.8304(2) 0.3938(2) 0.7801(2) 0.0272(7) Uani 1 1 d .
C01L C 0.3914(2) 0.2757(3) 0.8989(2) 0.0299(8) Uani 1 1 d .
H01L H 0.340490 0.276648 0.901775 0.036 Uiso 1 1 calc R
C01M C 0.6484(2) 0.4972(2) 1.0377(2) 0.0286(8) Uani 1 1 d .
H01M H 0.599842 0.450291 1.028230 0.034 Uiso 1 1 calc R
C01N C 0.8039(2) 0.0093(2) 0.4659(2) 0.0299(8) Uani 1 1 d .
H01N H 0.776635 -0.048878 0.425573 0.036 Uiso 1 1 calc R
C01O C 0.9318(2) 0.9049(2) 0.84250(19) 0.0281(8) Uani 1 1 d .
C01P C 0.5443(2) 0.5634(3) 0.9022(2) 0.0323(8) Uani 1 1 d .
H01P H 0.579025 0.593332 0.952772 0.039 Uiso 1 1 calc R
C01Q C 0.6433(2) -0.0262(2) 0.7021(2) 0.0290(8) Uani 1 1 d .
H01F H 0.601420 -0.074618 0.653573 0.035 Uiso 1 1 calc R
H01G H 0.645031 -0.048296 0.737854 0.035 Uiso 1 1 calc R
C01R C 0.4854(2) 0.4367(3) 0.7770(2) 0.0349(9) Uani 1 1 d .
H01R H 0.481084 0.381296 0.743209 0.042 Uiso 1 1 calc R
C01S C 1.2055(2) 0.1755(3) 0.7188(2) 0.0330(8) Uani 1 1 d .
H01S H 1.240694 0.166424 0.750965 0.040 Uiso 1 1 calc R
C01T C 0.4114(2) 0.2099(2) 0.9036(2) 0.0307(8) Uani 1 1 d .
H01T H 0.374955 0.167756 0.911373 0.037 Uiso 1 1 calc R
C01U C 0.7391(2) 0.5772(2) 0.9934(2) 0.0317(8) Uani 1 1 d .
H01U H 0.752135 0.584251 0.953934 0.038 Uiso 1 1 calc R
C01V C 0.7931(2) 0.6374(2) 1.0678(2) 0.0336(8) Uani 1 1 d .
H01V H 0.841548 0.684855 1.077709 0.040 Uiso 1 1 calc R
C01W C 0.4470(2) 0.3400(2) 0.88993(19) 0.0264(7) Uani 1 1 d .
H01W H 0.433326 0.384337 0.887194 0.032 Uiso 1 1 calc R
C01X C 1.1619(2) 0.4806(2) 0.7457(2) 0.0332(8) Uani 1 1 d .
H01H H 1.183016 0.486119 0.795134 0.040 Uiso 1 1 calc R
H01I H 1.112847 0.423982 0.714741 0.040 Uiso 1 1 calc R
C01Y C 1.2388(2) 0.2316(3) 0.6918(2) 0.0323(8) Uani 1 1 d .
H01Y H 1.296671 0.260824 0.706217 0.039 Uiso 1 1 calc R
C01Z C 0.5325(2) 0.0167(2) 0.59663(19) 0.0315(8) Uani 1 1 d .
H01J H 0.572468 -0.002664 0.577142 0.038 Uiso 1 1 calc R
H01K H 0.523073 0.055131 0.577510 0.038 Uiso 1 1 calc R
C2 C 0.3008(2) -0.3976(2) 0.5721(2) 0.0337(8) Uani 1 1 d .
H2 H 0.259768 -0.377560 0.565018 0.040 Uiso 1 1 calc R
C02A C 0.7292(3) 0.0010(3) 0.6930(2) 0.0388(9) Uani 1 1 d .
H02A H 0.727907 0.022394 0.657261 0.058 Uiso 1 1 calc GR
H02B H 0.742069 -0.049713 0.674692 0.058 Uiso 1 1 calc GR
H02C H 0.771418 0.047271 0.741179 0.058 Uiso 1 1 calc GR
C02B C 0.9563(3) 0.7786(2) 0.9837(2) 0.0358(9) Uani 1 1 d .
H02D H 0.917958 0.777436 1.008806 0.043 Uiso 1 1 calc R
C02D C 0.9387(3) 0.9913(3) 0.8785(2) 0.0349(9) Uani 1 1 d .
H02E H 0.991464 1.038748 0.907005 0.042 Uiso 1 1 calc R
C02E C 0.4394(2) 0.4744(3) 0.7520(2) 0.0408(10) Uani 1 1 d .
H02F H 0.403476 0.444043 0.701813 0.049 Uiso 1 1 calc R
C02F C 0.9917(2) 0.3097(3) 0.8144(2) 0.0365(9) Uani 1 1 d .
H02G H 1.017780 0.347944 0.869092 0.044 Uiso 1 1 calc R
H02H H 1.034989 0.319805 0.792636 0.044 Uiso 1 1 calc R
C02G C 0.9571(2) 0.2128(3) 0.7967(2) 0.0361(9) Uani 1 1 d .
H02I H 0.929451 0.174201 0.742789 0.054 Uiso 1 1 calc GR
H02J H 0.917811 0.203243 0.821790 0.054 Uiso 1 1 calc GR
H02K H 1.002425 0.199985 0.814184 0.054 Uiso 1 1 calc GR
C02I C 1.0079(3) 0.7363(3) 0.9879(2) 0.0371(9) Uani 1 1 d .
H02L H 1.005443 0.707914 1.016771 0.044 Uiso 1 1 calc R
C02K C 0.4988(3) 0.6016(3) 0.8765(2) 0.0407(9) Uani 1 1 d .
H02M H 0.503239 0.657281 0.909853 0.049 Uiso 1 1 calc R
C02L C 1.0457(3) 0.1911(3) 0.4156(2) 0.0406(10) Uani 1 1 d .
H02N H 1.028551 0.236607 0.424510 0.049 Uiso 1 1 calc R
C02M C 0.9224(2) 0.6294(3) 0.6920(2) 0.0377(9) Uani 1 1 d .
H02O H 0.924082 0.654555 0.743618 0.057 Uiso 1 1 calc GR
H02P H 0.896959 0.565551 0.668265 0.057 Uiso 1 1 calc GR
H02Q H 0.889988 0.648033 0.664837 0.057 Uiso 1 1 calc GR
C02O C 0.4247(2) 0.1568(3) 0.6878(2) 0.0390(9) Uani 1 1 d .
H02R H 0.398767 0.094348 0.651294 0.058 Uiso 1 1 calc GR
H02S H 0.399933 0.187348 0.668868 0.058 Uiso 1 1 calc GR
H02T H 0.416425 0.165112 0.734697 0.058 Uiso 1 1 calc GR
C02P C 1.0885(2) 0.0855(3) 0.3361(2) 0.0409(10) Uani 1 1 d .
H02U H 1.099486 0.059633 0.291770 0.049 Uiso 1 1 calc R
C02U C 0.7853(2) 0.3525(3) 0.6384(2) 0.0383(9) Uani 1 1 d .
H02V H 0.809684 0.335577 0.599334 0.046 Uiso 1 1 calc R
H02W H 0.790998 0.412563 0.652952 0.046 Uiso 1 1 calc R
C02V C 0.9618(2) 0.8227(2) 0.9421(2) 0.0324(8) Uani 1 1 d .
H02X H 0.927599 0.851927 0.940352 0.039 Uiso 1 1 calc R
C02W C 0.7802(3) 0.4464(3) 0.8061(2) 0.0376(9) Uani 1 1 d .
H02Y H 0.766049 0.440169 0.847471 0.045 Uiso 1 1 calc R
H H 0.728154 0.421254 0.764517 0.045 Uiso 1 1 calc R
C02Y C 1.1620(3) 1.0167(3) 0.9714(2) 0.0447(10) Uani 1 1 d .
H02Z H 1.153650 0.981325 0.994162 0.054 Uiso 1 1 calc R
C02Z C 0.8521(3) 0.8356(3) 0.8006(2) 0.0430(10) Uani 1 1 d .
H02 H 0.845972 0.777170 0.775067 0.052 Uiso 1 1 calc R
C3 C 0.2769(3) -0.4875(3) 0.5498(2) 0.0396(10) Uani 1 1 d .
H3 H 0.220451 -0.527113 0.526616 0.047 Uiso 1 1 calc R
C03C C 0.4503(3) -0.0645(3) 0.5663(2) 0.0458(11) Uani 1 1 d .
H03A H 0.409131 -0.045803 0.582573 0.069 Uiso 1 1 calc GR
H03B H 0.458747 -0.102699 0.585464 0.069 Uiso 1 1 calc GR
H03C H 0.430981 -0.096464 0.511839 0.069 Uiso 1 1 calc GR
C03D C 0.8275(3) 0.5471(3) 0.8329(3) 0.0447(10) Uani 1 1 d .
H03D H 0.839556 0.553944 0.791532 0.067 Uiso 1 1 calc GR
H03E H 0.878992 0.572561 0.874166 0.067 Uiso 1 1 calc GR
H03F H 0.793091 0.576918 0.849515 0.067 Uiso 1 1 calc GR
C03E C 1.1886(3) 1.1250(3) 0.9060(3) 0.0500(12) Uani 1 1 d .
H03G H 1.196344 1.161124 0.883772 0.060 Uiso 1 1 calc R
C03F C 1.0623(3) 0.1523(4) 0.3494(2) 0.0543(13) Uani 1 1 d .
H03H H 1.055689 0.171505 0.314113 0.065 Uiso 1 1 calc R
C03G C 1.2397(3) 1.1561(3) 0.9770(3) 0.0555(13) Uani 1 1 d .
H03I H 1.282671 1.213480 1.003414 0.067 Uiso 1 1 calc R
C03H C 0.9094(3) 0.4227(3) 0.9141(2) 0.0476(11) Uani 1 1 d .
H03J H 0.967994 0.437197 0.936827 0.057 Uiso 1 1 calc R
H03K H 0.903154 0.478034 0.934114 0.057 Uiso 1 1 calc R
C03I C 0.7819(3) 0.8526(3) 0.7965(2) 0.0498(11) Uani 1 1 d .
H03L H 0.728830 0.805428 0.769336 0.060 Uiso 1 1 calc R
C03K C 0.6923(3) 0.2898(3) 0.6050(3) 0.0504(11) Uani 1 1 d .
H03M H 0.664471 0.297009 0.565028 0.076 Uiso 1 1 calc GR
H03N H 0.668182 0.303527 0.643984 0.076 Uiso 1 1 calc GR
H03O H 0.685660 0.229338 0.584876 0.076 Uiso 1 1 calc GR
C03L C 1.2288(3) 1.1032(3) 1.0107(3) 0.0600(13) Uani 1 1 d .
H03P H 1.265176 1.124396 1.059131 0.072 Uiso 1 1 calc R
C03M C 0.7894(3) 0.9382(3) 0.8321(3) 0.0516(12) Uani 1 1 d .
H03Q H 0.741862 0.949092 0.828906 0.062 Uiso 1 1 calc R
C03O C 0.6514(3) 0.0816(4) 0.9154(3) 0.0613(13) Uani 1 1 d .
H03R H 0.615914 0.019633 0.880498 0.092 Uiso 1 1 calc GR
H03S H 0.617847 0.111540 0.934245 0.092 Uiso 1 1 calc GR
H03T H 0.691639 0.087475 0.957021 0.092 Uiso 1 1 calc GR
C03Q C 0.8598(3) 0.3661(4) 0.9385(3) 0.0586(13) Uani 1 1 d .
H03U H 0.801685 0.352502 0.917789 0.088 Uiso 1 1 calc GR
H03V H 0.878004 0.396582 0.992947 0.088 Uiso 1 1 calc GR
H03W H 0.866897 0.311828 0.920828 0.088 Uiso 1 1 calc GR
C03R C 1.3189(3) 0.6933(4) 0.9034(3) 0.0560(12) Uani 1 1 d .
H03X H 1.324614 0.645380 0.864725 0.084 Uiso 1 1 calc GR
H03Y H 1.354071 0.709169 0.952426 0.084 Uiso 1 1 calc GR
HA H 1.335459 0.743977 0.895753 0.084 Uiso 1 1 calc GR
C4 C 0.3365(3) -0.5175(3) 0.5619(2) 0.0376(9) Uani 1 1 d .
H4 H 0.320402 -0.576892 0.549403 0.045 Uiso 1 1 calc R
C5 C 0.4204(2) -0.4598(3) 0.5925(2) 0.0348(9) Uani 1 1 d .
H5 H 0.460590 -0.480868 0.599713 0.042 Uiso 1 1 calc R
C6 C 0.4461(2) -0.3692(2) 0.61319(19) 0.0273(7) Uani 1 1 d .
C7 C 0.4073(2) -0.2395(2) 0.62841(19) 0.0244(7) Uani 1 1 d .
H7A H 0.467897 -0.206588 0.650202 0.029 Uiso 1 1 calc R
H7B H 0.388476 -0.235663 0.583101 0.029 Uiso 1 1 calc R
C8 C 0.3705(2) -0.1938(2) 0.68493(18) 0.0240(7) Uani 1 1 d .
C009 C 1.0996(2) 0.2017(2) 0.62156(18) 0.0220(7) Uani 1 1 d .
C9 C 0.3002(2) -0.1754(2) 0.66880(18) 0.0220(7) Uani 1 1 d .
C010 C 0.8046(2) 0.1302(2) 0.57220(19) 0.0261(7) Uani 1 1 d .
H010 H 0.776716 0.152944 0.603619 0.031 Uiso 1 1 calc R
C10 C 0.2896(2) -0.1300(2) 0.73901(19) 0.0257(7) Uani 1 1 d .
C11 C 0.3534(2) -0.1211(2) 0.79809(19) 0.0289(8) Uani 1 1 d .
C012 C 1.0689(2) 0.7790(2) 0.90534(19) 0.0273(7) Uani 1 1 d .
C12 C 0.4035(2) -0.1605(2) 0.7646(2) 0.0295(8) Uani 1 1 d .
C13 C 0.5780(2) -0.2897(2) 0.5687(2) 0.0284(8) Uani 1 1 d .
C014 C 0.8882(2) 0.3842(2) 0.82895(19) 0.0265(7) Uani 1 1 d .
C14 C 0.5166(3) -0.3281(3) 0.4989(2) 0.0411(10) Uani 1 1 d .
H14 H 0.461259 -0.360521 0.491646 0.049 Uiso 1 1 calc R
C15 C 0.5360(3) -0.3193(4) 0.4394(3) 0.0525(12) Uani 1 1 d .
H15 H 0.493762 -0.345455 0.392748 0.063 Uiso 1 1 calc R
C016 C 1.0985(2) 0.0570(2) 0.3883(2) 0.0299(8) Uani 1 1 d .
H016 H 1.116606 0.012125 0.379347 0.036 Uiso 1 1 calc R
C16 C 0.6183(3) -0.2717(3) 0.4493(2) 0.0431(10) Uani 1 1 d .
H16 H 0.631358 -0.265519 0.409443 0.052 Uiso 1 1 calc R
C17 C 0.6802(3) -0.2338(3) 0.5176(2) 0.0388(9) Uani 1 1 d .
H17 H 0.735674 -0.202659 0.524287 0.047 Uiso 1 1 calc R
C017 C 0.8339(2) 0.3532(2) 0.70599(19) 0.0253(7) Uani 1 1 d .
C18 C 0.6600(2) -0.2419(2) 0.5772(2) 0.0337(8) Uani 1 1 d .
H18 H 0.702397 -0.214807 0.623944 0.040 Uiso 1 1 calc R
C018 C 1.0178(2) 0.8243(2) 0.90264(18) 0.0260(7) Uani 1 1 d .
C019 C 0.4864(2) 0.2074(2) 0.89649(19) 0.0265(7) Uani 1 1 d .
H019 H 0.499474 0.162775 0.899358 0.032 Uiso 1 1 calc R
C19 C 0.6067(2) -0.3635(3) 0.6647(2) 0.0348(9) Uani 1 1 d .
C20 C 0.6124(3) -0.3703(3) 0.7301(3) 0.0490(11) Uani 1 1 d .
H20 H 0.593840 -0.337770 0.766135 0.059 Uiso 1 1 calc R
C020 C 0.6958(2) 0.1220(3) 0.8758(2) 0.0322(8) Uani 1 1 d .
H0AA H 0.732342 0.093841 0.860380 0.039 Uiso 1 1 calc R
HB H 0.731260 0.184541 0.911937 0.039 Uiso 1 1 calc R
C021 C 0.9300(2) 0.2815(2) 0.6496(2) 0.0333(9) Uani 1 1 d .
H1AA H 0.986154 0.291894 0.675652 0.040 Uiso 1 1 calc R
HC H 0.936198 0.318160 0.625499 0.040 Uiso 1 1 calc R
C21 C 0.6456(3) -0.4253(4) 0.7420(3) 0.0572(13) Uani 1 1 d .
H21 H 0.647661 -0.430836 0.785228 0.069 Uiso 1 1 calc R
C22 C 0.6754(3) -0.4717(3) 0.6899(3) 0.0555(12) Uani 1 1 d .
H22 H 0.697625 -0.508620 0.697912 0.067 Uiso 1 1 calc R
C022 C 1.2257(2) 0.6631(3) 0.8988(2) 0.0304(8) Uani 1 1 d .
H2AA H 1.210459 0.613214 0.908221 0.036 Uiso 1 1 calc R
HD H 1.221228 0.711596 0.939023 0.036 Uiso 1 1 calc R
C23 C 0.6724(3) -0.4637(3) 0.6266(3) 0.0504(11) Uani 1 1 d .
H23 H 0.693602 -0.494175 0.592013 0.060 Uiso 1 1 calc R
C023 C 0.7754(2) 0.6274(3) 1.1268(2) 0.0331(9) Uani 1 1 d .
H023 H 0.812052 0.667481 1.176560 0.040 Uiso 1 1 calc R
C24 C 0.6377(3) -0.4102(3) 0.6134(2) 0.0387(9) Uani 1 1 d .
H24 H 0.635333 -0.405647 0.569726 0.046 Uiso 1 1 calc R
C025 C 1.0299(2) 0.4800(2) 0.61794(19) 0.0309(8) Uani 1 1 d .
H3AA H 1.022956 0.423864 0.616077 0.037 Uiso 1 1 calc R
HE H 0.974388 0.477182 0.601348 0.037 Uiso 1 1 calc R
C25 C 0.4807(3) -0.1621(3) 0.8068(2) 0.0475(11) Uani 1 1 d .
H25A H 0.521311 -0.153465 0.782072 0.057 Uiso 1 1 calc R
H25B H 0.504761 -0.111428 0.857797 0.057 Uiso 1 1 calc R
C26 C 0.4701(4) -0.2414(4) 0.8130(3) 0.0730(16) Uani 1 1 d .
H26A H 0.449495 -0.292091 0.763155 0.110 Uiso 1 1 calc GR
H26B H 0.430800 -0.250822 0.838167 0.110 Uiso 1 1 calc GR
H26C H 0.523187 -0.233721 0.841831 0.110 Uiso 1 1 calc GR
C27 C 0.3641(3) -0.0826(3) 0.8814(2) 0.0384(9) Uani 1 1 d .
H27A H 0.308776 -0.099172 0.885292 0.046 Uiso 1 1 calc R
H27B H 0.392125 -0.110157 0.902303 0.046 Uiso 1 1 calc R
C027 C 1.1100(2) 0.9857(2) 0.8998(2) 0.0320(8) Uani 1 1 d .
C28 C 0.4117(3) 0.0157(3) 0.9293(2) 0.0500(11) Uani 1 1 d .
H28A H 0.385224 0.044217 0.909132 0.075 Uiso 1 1 calc GR
H28B H 0.468140 0.032908 0.929495 0.075 Uiso 1 1 calc GR
H28C H 0.412505 0.033353 0.980292 0.075 Uiso 1 1 calc GR
C028 C 1.0630(3) 0.7365(2) 0.9489(2) 0.0318(8) Uani 1 1 d .
H028 H 1.097258 0.707628 0.951697 0.038 Uiso 1 1 calc R
C029 C 0.7027(2) 0.5572(3) 1.1117(2) 0.0329(8) Uani 1 1 d .
H029 H 0.690306 0.550416 1.151503 0.040 Uiso 1 1 calc R
C29 C 0.2248(2) -0.0944(2) 0.7501(2) 0.0331(8) Uani 1 1 d .
H29A H 0.226094 -0.075729 0.801815 0.040 Uiso 1 1 calc R
H29B H 0.169870 -0.142382 0.716373 0.040 Uiso 1 1 calc R
C030 C 0.4468(3) 0.5574(3) 0.8017(3) 0.0430(10) Uani 1 1 d .
H030 H 0.416679 0.583509 0.784560 0.052 Uiso 1 1 calc R
C30 C 0.2363(3) -0.0158(3) 0.7355(2) 0.0389(9) Uani 1 1 d .
H30A H 0.235045 -0.033487 0.684394 0.058 Uiso 1 1 calc GR
H30B H 0.289221 0.033358 0.770465 0.058 Uiso 1 1 calc GR
H30C H 0.191774 0.001891 0.742443 0.058 Uiso 1 1 calc GR
C31 C 0.2463(2) -0.1987(2) 0.59159(19) 0.0261(7) Uani 1 1 d .
H31A H 0.272521 -0.220603 0.555198 0.031 Uiso 1 1 calc R
H31B H 0.245014 -0.144612 0.593890 0.031 Uiso 1 1 calc R
C32 C 0.1561(2) -0.2681(3) 0.5623(2) 0.0393(9) Uani 1 1 d .
H32A H 0.125328 -0.275130 0.515214 0.059 Uiso 1 1 calc GR
H32B H 0.130112 -0.248689 0.598975 0.059 Uiso 1 1 calc GR
H32C H 0.156085 -0.324024 0.554263 0.059 Uiso 1 1 calc GR
C033 C 1.1249(3) 1.0401(3) 0.8663(3) 0.0409(10) Uani 1 1 d .
H033 H 1.091290 1.018447 0.816678 0.049 Uiso 1 1 calc R
C036 C 1.0720(3) 0.4893(3) 0.5629(2) 0.0460(11) Uani 1 1 d .
H03Z H 1.042188 0.436472 0.514006 0.069 Uiso 1 1 calc GR
HF H 1.128810 0.497344 0.580917 0.069 Uiso 1 1 calc GR
HG H 1.071936 0.539993 0.558512 0.069 Uiso 1 1 calc GR
C037 C 0.8677(3) 1.0075(3) 0.8723(2) 0.0432(10) Uani 1 1 d .
H037 H 0.873197 1.065861 0.895698 0.052 Uiso 1 1 calc R
C038 C 1.2270(3) 0.4786(3) 0.7102(3) 0.0494(11) Uani 1 1 d .
H03 H 1.202926 0.459641 0.657432 0.074 Uiso 1 1 calc GR
HH H 1.248000 0.437628 0.715078 0.074 Uiso 1 1 calc GR
HI H 1.272234 0.537089 0.735279 0.074 Uiso 1 1 calc GR

loop_
_atom_site_aniso_label
_atom_site_aniso_U_11
_atom_site_aniso_U_22
_atom_site_aniso_U_33
_atom_site_aniso_U_23
_atom_site_aniso_U_13
_atom_site_aniso_U_12
K00 0.0275(4) 0.0203(4) 0.0318(4) 0.0121(3) 0.0147(3) 0.0057(3)
K0AA 0.0271(4) 0.0267(4) 0.0328(4) 0.0157(3) 0.0179(3) 0.0105(3)
K1 0.0404(4) 0.0209(4) 0.0315(4) 0.0157(3) 0.0204(3) 0.0091(3)
K3 0.0372(4) 0.0258(4) 0.0334(4) 0.0155(3) 0.0222(4) 0.0127(3)
P1 0.0308(5) 0.0263(5) 0.0319(5) 0.0159(4) 0.0144(4) 0.0137(4)
P05 0.0213(4) 0.0200(4) 0.0251(4) 0.0112(3) 0.0133(3) 0.0105(3)
P06 0.0222(4) 0.0254(5) 0.0256(4) 0.0102(4) 0.0141(4) 0.0101(4)
P008 0.0425(5) 0.0236(5) 0.0275(5) 0.0152(4) 0.0214(4) 0.0190(4)
C00A 0.0197(16) 0.0188(16) 0.0254(16) 0.0132(13) 0.0096(13) 0.0089(13)
C00B 0.0235(16) 0.0221(17) 0.0203(16) 0.0109(13) 0.0103(13) 0.0073(14)
C00C 0.0207(16) 0.0194(16) 0.0236(16) 0.0107(13) 0.0109(13) 0.0066(13)
C00E 0.0195(16) 0.0244(17) 0.0182(15) 0.0060(13) 0.0089(13) 0.0073(14)
C00F 0.0200(16) 0.0189(16) 0.0186(15) 0.0072(13) 0.0094(13) 0.0060(13)
C00G 0.0320(18) 0.0203(17) 0.0226(16) 0.0120(14) 0.0161(14) 0.0114(14)
C00H 0.0243(17) 0.0216(17) 0.0272(17) 0.0083(14) 0.0068(14) 0.0074(14)
C00I 0.0315(18) 0.0227(17) 0.0263(17) 0.0147(14) 0.0174(15) 0.0130(15)
C00J 0.0348(19) 0.0191(16) 0.0226(16) 0.0120(14) 0.0157(15) 0.0100(15)
C00K 0.0228(17) 0.0237(18) 0.0311(18) 0.0117(15) 0.0113(14) 0.0090(14)
C00L 0.0237(17) 0.0235(17) 0.0231(16) 0.0119(14) 0.0123(14) 0.0101(14)
C00M 0.0228(17) 0.0288(18) 0.0233(16) 0.0111(14) 0.0127(14) 0.0112(15)
C00N 0.0286(17) 0.0182(16) 0.0262(17) 0.0106(14) 0.0161(14) 0.0094(14)
C00O 0.0199(16) 0.0234(17) 0.0271(17) 0.0090(14) 0.0110(14) 0.0127(14)
C00P 0.0234(17) 0.0231(17) 0.0291(18) 0.0124(15) 0.0141(14) 0.0071(14)
C00Q 0.0344(19) 0.0207(17) 0.0223(16) 0.0099(14) 0.0133(15) 0.0116(15)
C00R 0.0186(16) 0.0210(17) 0.0253(17) 0.0068(14) 0.0135(13) 0.0028(13)
C00S 0.0221(16) 0.0238(17) 0.0221(16) 0.0088(14) 0.0105(13) 0.0107(14)
C00T 0.0260(17) 0.0192(16) 0.0214(16) 0.0090(13) 0.0108(14) 0.0056(14)
C00U 0.0261(18) 0.032(2) 0.0321(19) 0.0174(16) 0.0165(15) 0.0141(16)
C00V 0.0275(18) 0.0253(18) 0.0301(18) 0.0106(15) 0.0145(15) 0.0121(15)
C00W 0.0203(16) 0.0255(18) 0.0199(16) 0.0070(14) 0.0088(13) 0.0080(14)
C00Y 0.0336(19) 0.0197(17) 0.0266(17) 0.0142(14) 0.0193(15) 0.0104(15)
C00Z 0.0320(19) 0.0268(19) 0.0244(17) 0.0117(15) 0.0078(15) 0.0123(16)
C1 0.0310(18) 0.0219(17) 0.0228(16) 0.0089(14) 0.0154(14) 0.0094(15)
C01A 0.0272(18) 0.0238(18) 0.0313(18) 0.0092(15) 0.0129(15) 0.0150(15)
C01B 0.036(2) 0.0278(19) 0.0283(18) 0.0125(16) 0.0088(16) 0.0132(17)
C01C 0.0222(17) 0.0248(18) 0.0303(18) 0.0143(15) 0.0072(14) 0.0050(14)
C01E 0.0319(18) 0.0215(17) 0.0306(18) 0.0157(15) 0.0212(15) 0.0133(15)
C01F 0.040(2) 0.0232(18) 0.0236(17) 0.0126(14) 0.0146(15) 0.0148(16)
C01G 0.0269(18) 0.034(2) 0.0341(19) 0.0221(16) 0.0215(15) 0.0153(16)
C01L 0.0206(17) 0.038(2) 0.0297(18) 0.0126(16) 0.0134(15) 0.0133(16)
C01M 0.0257(18) 0.0302(19) 0.0331(19) 0.0144(16) 0.0146(15) 0.0150(15)
C01N 0.0252(18) 0.0195(17) 0.0296(18) 0.0037(14) 0.0039(15) 0.0061(15)
C01O 0.036(2) 0.0301(19) 0.0247(17) 0.0149(15) 0.0152(15) 0.0174(16)
C01P 0.0303(19) 0.041(2) 0.0313(19) 0.0183(17) 0.0159(16) 0.0192(17)
C01Q 0.037(2) 0.0209(18) 0.0314(19) 0.0123(15) 0.0177(16) 0.0132(16)
C01R 0.033(2) 0.037(2) 0.032(2) 0.0159(17) 0.0119(16) 0.0120(17)
C01S 0.034(2) 0.033(2) 0.0260(18) 0.0069(16) 0.0044(15) 0.0197(17)
C01T 0.0263(18) 0.031(2) 0.0289(18) 0.0126(16) 0.0148(15) 0.0059(16)
C01U 0.0280(19) 0.034(2) 0.037(2) 0.0178(17) 0.0179(16) 0.0136(16)
C01V 0.0229(18) 0.0251(19) 0.041(2) 0.0103(16) 0.0074(16) 0.0067(15)
C01W 0.0251(17) 0.0293(19) 0.0271(17) 0.0118(15) 0.0141(14) 0.0143(15)
C01X 0.041(2) 0.028(2) 0.042(2) 0.0205(17) 0.0234(18) 0.0180(17)
C01Y 0.0214(17) 0.034(2) 0.0302(19) 0.0056(16) 0.0079(15) 0.0134(16)
C01Z 0.040(2) 0.0228(18) 0.0224(17) 0.0083(15) 0.0098(16) 0.0069(16)
C2 0.033(2) 0.029(2) 0.036(2) 0.0103(16) 0.0200(17) 0.0140(17)
C02A 0.051(2) 0.029(2) 0.052(2) 0.0208(19) 0.036(2) 0.0249(19)
C02B 0.052(2) 0.029(2) 0.036(2) 0.0163(17) 0.0305(19) 0.0192(18)
C02D 0.047(2) 0.037(2) 0.0293(19) 0.0172(17) 0.0196(17) 0.0240(19)
C02E 0.031(2) 0.051(3) 0.035(2) 0.023(2) 0.0070(17) 0.0105(19)
C02F 0.0249(19) 0.033(2) 0.042(2) 0.0143(18) 0.0035(16) 0.0105(16)
C02G 0.031(2) 0.036(2) 0.040(2) 0.0168(18) 0.0094(17) 0.0171(17)
C02I 0.065(3) 0.029(2) 0.032(2) 0.0207(17) 0.0295(19) 0.024(2)
C02K 0.041(2) 0.042(2) 0.048(2) 0.024(2) 0.022(2) 0.023(2)
C02L 0.058(3) 0.056(3) 0.035(2) 0.028(2) 0.026(2) 0.043(2)
C02M 0.038(2) 0.036(2) 0.040(2) 0.0191(18) 0.0137(18) 0.0163(18)
C02O 0.031(2) 0.043(2) 0.040(2) 0.0189(19) 0.0052(17) 0.0180(18)
C02P 0.043(2) 0.058(3) 0.0232(18) 0.0129(18) 0.0189(17) 0.028(2)
C02U 0.034(2) 0.049(2) 0.035(2) 0.0270(19) 0.0123(17) 0.0112(19)
C02V 0.044(2) 0.029(2) 0.0322(19) 0.0150(16) 0.0222(17) 0.0210(18)
C02W 0.043(2) 0.050(3) 0.048(2) 0.034(2) 0.034(2) 0.030(2)
C02Y 0.051(3) 0.036(2) 0.042(2) 0.0160(19) 0.025(2) 0.012(2)
C02Z 0.049(3) 0.043(2) 0.031(2) 0.0132(19) 0.0133(19) 0.021(2)
C3 0.036(2) 0.028(2) 0.044(2) 0.0103(18) 0.0228(18) 0.0061(17)
C03C 0.056(3) 0.029(2) 0.0249(19) 0.0102(17) 0.0037(18) -0.0036(19)
C03D 0.051(3) 0.041(2) 0.054(3) 0.025(2) 0.030(2) 0.025(2)
C03E 0.062(3) 0.039(2) 0.068(3) 0.032(2) 0.046(3) 0.024(2)
C03F 0.077(3) 0.086(4) 0.034(2) 0.039(2) 0.033(2) 0.057(3)
C03G 0.057(3) 0.030(2) 0.074(3) 0.018(2) 0.048(3) 0.008(2)
C03H 0.068(3) 0.052(3) 0.028(2) 0.021(2) 0.019(2) 0.031(2)
C03I 0.040(2) 0.059(3) 0.036(2) 0.017(2) 0.0060(19) 0.018(2)
C03K 0.041(2) 0.050(3) 0.043(2) 0.024(2) -0.003(2) 0.008(2)
C03L 0.057(3) 0.053(3) 0.043(3) 0.011(2) 0.020(2) 0.007(2)
C03M 0.047(3) 0.069(3) 0.047(3) 0.028(2) 0.014(2) 0.035(3)
C03O 0.059(3) 0.075(4) 0.048(3) 0.038(3) 0.010(2) 0.020(3)
C03Q 0.052(3) 0.073(4) 0.050(3) 0.036(3) 0.017(2) 0.019(3)
C03R 0.053(3) 0.064(3) 0.049(3) 0.027(2) 0.018(2) 0.025(3)
C4 0.048(2) 0.0219(19) 0.043(2) 0.0148(17) 0.0271(19) 0.0101(18)
C5 0.043(2) 0.029(2) 0.041(2) 0.0188(17) 0.0248(18) 0.0180(18)
C6 0.0328(19) 0.0237(18) 0.0298(18) 0.0150(15) 0.0177(15) 0.0110(15)
C7 0.0271(17) 0.0226(17) 0.0272(17) 0.0129(14) 0.0127(14) 0.0122(14)
C8 0.0313(18) 0.0192(17) 0.0253(17) 0.0128(14) 0.0147(14) 0.0104(14)
C009 0.0246(17) 0.0176(16) 0.0224(16) 0.0047(13) 0.0113(13) 0.0125(14)
C9 0.0274(17) 0.0176(16) 0.0249(16) 0.0137(13) 0.0145(14) 0.0072(14)
C010 0.0246(17) 0.0257(18) 0.0244(17) 0.0095(14) 0.0143(14) 0.0071(14)
C10 0.0305(18) 0.0158(16) 0.0318(18) 0.0125(14) 0.0175(15) 0.0064(14)
C11 0.037(2) 0.0202(17) 0.0251(17) 0.0105(14) 0.0160(15) 0.0058(15)
C012 0.040(2) 0.0192(17) 0.0222(16) 0.0084(14) 0.0170(15) 0.0116(15)
C12 0.038(2) 0.0236(18) 0.0266(18) 0.0118(15) 0.0125(16) 0.0124(16)
C13 0.035(2) 0.0234(18) 0.0338(19) 0.0164(15) 0.0168(16) 0.0154(16)
C014 0.0337(19) 0.0220(17) 0.0245(17) 0.0104(14) 0.0156(15) 0.0112(15)
C14 0.033(2) 0.054(3) 0.040(2) 0.027(2) 0.0174(18) 0.015(2)
C15 0.044(3) 0.079(4) 0.042(2) 0.038(3) 0.018(2) 0.023(2)
C016 0.0242(18) 0.0282(19) 0.0331(19) 0.0091(16) 0.0152(15) 0.0116(15)
C16 0.051(3) 0.047(3) 0.043(2) 0.030(2) 0.025(2) 0.019(2)
C17 0.037(2) 0.029(2) 0.043(2) 0.0164(18) 0.0193(19) 0.0031(17)
C017 0.0220(17) 0.0291(19) 0.0277(17) 0.0167(15) 0.0137(14) 0.0079(14)
C18 0.035(2) 0.0237(19) 0.033(2) 0.0115(16) 0.0122(16) 0.0052(16)
C018 0.041(2) 0.0165(16) 0.0224(16) 0.0085(13) 0.0181(15) 0.0129(15)
C019 0.0277(18) 0.0245(18) 0.0254(17) 0.0096(14) 0.0129(14) 0.0107(15)
C19 0.033(2) 0.038(2) 0.046(2) 0.0280(19) 0.0172(18) 0.0184(18)
C20 0.046(2) 0.078(3) 0.060(3) 0.051(3) 0.034(2) 0.039(3)
C020 0.045(2) 0.028(2) 0.0285(18) 0.0129(16) 0.0142(17) 0.0216(18)
C021 0.0267(18) 0.0256(19) 0.0294(18) 0.0025(15) 0.0178(15) 0.0001(15)
C21 0.058(3) 0.083(4) 0.075(3) 0.063(3) 0.038(3) 0.041(3)
C22 0.056(3) 0.062(3) 0.078(3) 0.048(3) 0.031(3) 0.038(3)
C022 0.040(2) 0.036(2) 0.0300(18) 0.0215(17) 0.0204(16) 0.0229(18)
C23 0.060(3) 0.048(3) 0.063(3) 0.032(2) 0.030(2) 0.035(2)
C023 0.0291(19) 0.033(2) 0.0275(18) 0.0049(16) 0.0041(15) 0.0182(17)
C24 0.045(2) 0.036(2) 0.045(2) 0.0239(19) 0.0208(19) 0.0219(19)
C025 0.044(2) 0.0192(17) 0.0281(18) 0.0102(15) 0.0195(17) 0.0104(16)
C25 0.073(3) 0.057(3) 0.027(2) 0.020(2) 0.018(2) 0.045(3)
C26 0.106(5) 0.059(3) 0.055(3) 0.030(3) 0.018(3) 0.040(3)
C27 0.049(2) 0.033(2) 0.032(2) 0.0142(17) 0.0202(18) 0.0159(19)
C027 0.043(2) 0.0260(19) 0.040(2) 0.0165(17) 0.0301(18) 0.0200(17)
C28 0.068(3) 0.042(3) 0.036(2) 0.015(2) 0.023(2) 0.021(2)
C028 0.053(2) 0.0235(18) 0.0277(18) 0.0139(15) 0.0221(17) 0.0202(17)
C029 0.033(2) 0.041(2) 0.0285(19) 0.0152(17) 0.0120(16) 0.0222(18)
C29 0.033(2) 0.0244(19) 0.043(2) 0.0152(17) 0.0247(17) 0.0102(16)
C030 0.037(2) 0.053(3) 0.055(3) 0.036(2) 0.018(2) 0.025(2)
C30 0.048(2) 0.041(2) 0.044(2) 0.0231(19) 0.0257(19) 0.029(2)
C31 0.0342(19) 0.0228(17) 0.0276(17) 0.0156(15) 0.0160(15) 0.0122(15)
C32 0.033(2) 0.049(3) 0.040(2) 0.027(2) 0.0111(17) 0.0158(19)
C033 0.048(2) 0.035(2) 0.055(3) 0.027(2) 0.034(2) 0.022(2)
C036 0.040(2) 0.060(3) 0.0228(19) 0.0124(19) 0.0123(17) 0.014(2)
C037 0.060(3) 0.046(3) 0.041(2) 0.023(2) 0.024(2) 0.038(2)
C038 0.042(2) 0.052(3) 0.079(3) 0.042(3) 0.032(2) 0.030(2)

loop_
_atom_type_symbol
_atom_type_description
_atom_type_scat_dispersion_real
_atom_type_scat_dispersion_imag
_atom_type_scat_source
C C 0.0033 0.0016 'International Tables Vol C Tables 4.2.6.8 and 6.1.1.4'
H H 0.0000 0.0000 'International Tables Vol C Tables 4.2.6.8 and 6.1.1.4'
K K 0.2009 0.2494 'International Tables Vol C Tables 4.2.6.8 and 6.1.1.4'
P P 0.1023 0.0942 'International Tables Vol C Tables 4.2.6.8 and 6.1.1.4'

loop_
_geom_angle_atom_site_label_1
_geom_angle_atom_site_label_2
_geom_angle_atom_site_label_3
_geom_angle
_geom_angle_site_symmetry_1
_geom_angle_site_symmetry_3
C00C K00 C00F 26.88(8) . .
C00C K00 C00L 44.26(9) . .
C00L K00 C00F 26.62(8) . .
C00N K00 C00C 44.71(9) . .
C00N K00 C00F 44.28(8) . .
C00N K00 C00L 27.07(8) . .
C00N K00 C9 127.75(9) . .
C00N K00 C10 150.52(9) . .
C00N K00 C11 133.97(10) . .
C00T K00 C00C 27.18(9) . .
C00T K00 C00F 44.32(8) . .
C00T K00 C00L 44.48(9) . .
C00T K00 C00N 27.32(9) . .
C00T K00 C8 115.00(9) . .
C00T K00 C9 125.22(9) . .
C00T K00 C10 151.89(9) . .
C00T K00 C11 156.49(10) . .
C00T K00 C12 129.22(10) . .
C8 K00 C00C 141.77(9) . .
C8 K00 C00F 149.28(9) . .
C8 K00 C00L 123.51(9) . .
C8 K00 C00N 106.02(9) . .
C8 K00 C9 27.19(9) . .
C8 K00 C10 44.65(9) . .
C8 K00 C11 44.86(9) . .
C9 K00 C00C 143.91(9) . .
C9 K00 C00F 169.52(8) . .
C9 K00 C00L 149.97(9) . .
C9 K00 C10 27.17(8) . .
C10 K00 C00C 159.09(9) . .
C10 K00 C00F 162.95(9) . .
C10 K00 C00L 156.55(10) . .
C11 K00 C00C 171.19(9) . .
C11 K00 C00F 144.43(9) . .
C11 K00 C00L 129.38(10) . .
C11 K00 C9 44.90(9) . .
C11 K00 C10 27.28(10) . .
C12 K00 C00C 153.63(9) . .
C12 K00 C00F 138.76(10) . .
C12 K00 C00L 113.92(10) . .
C12 K00 C00N 108.93(10) . .
C12 K00 C8 27.53(9) . .
C12 K00 C9 45.08(9) . .
C12 K00 C10 44.88(10) . .
C12 K00 C11 27.27(10) . .
C00C K0AA C00K 158.54(9) . .
C00C K0AA C00R 148.42(9) . .
C00C K0AA C017 123.00(9) . .
C00F K0AA C00C 27.47(8) . .
C00F K0AA C00K 141.97(9) . .
C00F K0AA C00R 157.56(9) . .
C00F K0AA C017 133.99(9) . .
C00K K0AA C00R 26.29(9) . .
C00L K0AA C00C 45.45(9) . .
C00L K0AA C00F 27.53(9) . .
C00L K0AA C00K 139.18(10) . .
C00L K0AA C00R 165.00(9) . .
C00L K0AA C00T 45.46(9) . .
C00L K0AA C017 160.43(9) . .
C00N K0AA C00C 45.30(9) . .
C00N K0AA C00F 45.27(9) . .
C00N K0AA C00K 152.39(10) . .
C00N K0AA C00L 27.80(9) . .
C00N K0AA C00R 157.09(9) . .
C00N K0AA C00T 27.52(9) . .
C00N K0AA C017 161.19(10) . .
C00T K0AA C00C 27.42(9) . .
C00T K0AA C00F 45.10(8) . .
C00T K0AA C00K 172.87(9) . .
C00T K0AA C00R 148.34(9) . .
C00T K0AA C017 134.50(9) . .
C01G K0AA C00C 114.77(9) . .
C01G K0AA C00F 113.26(9) . .
C01G K0AA C00K 44.84(9) . .
C01G K0AA C00L 134.98(9) . .
C01G K0AA C00N 158.20(9) . .
C01G K0AA C00R 44.30(9) . .
C01G K0AA C00T 138.46(10) . .
C01G K0AA C014 27.94(10) . .
C01G K0AA C017 27.37(9) . .
C014 K0AA C00C 131.92(9) . .
C014 K0AA C00F 117.10(9) . .
C014 K0AA C00K 27.19(9) . .
C014 K0AA C00L 125.97(9) . .
C014 K0AA C00N 152.73(9) . .
C014 K0AA C00R 44.22(9) . .
C014 K0AA C00T 159.33(9) . .
C014 K0AA C017 45.02(9) . .
C017 K0AA C00K 43.99(9) . .
C017 K0AA C00R 26.49(9) . .
C00G K1 C00I 27.17(9) 1_445 1_445
C00G K1 C8 144.95(9) 1_445 .
C00G K1 C9 125.49(9) 1_445 .
C00I K1 C8 154.26(10) 1_445 .
C00I K1 C9 149.45(9) 1_445 .
C00J K1 C00G 27.31(9) 1_445 1_445
C00J K1 C00I 44.97(9) 1_445 1_445
C00J K1 C01E 45.04(9) 1_445 1_445
C00J K1 C8 147.24(9) 1_445 .
C00J K1 C9 120.47(9) 1_445 .
C00J K1 C12 146.31(10) 1_445 .
C00Y K1 C00G 44.86(9) 1_445 1_445
C00Y K1 C00I 44.95(9) 1_445 1_445
C00Y K1 C00J 27.43(9) 1_445 1_445
C00Y K1 C01E 27.43(9) 1_445 1_445
C00Y K1 C8 160.12(9) 1_445 .
C00Y K1 C9 138.42(10) 1_445 .
C00Y K1 C12 171.37(9) 1_445 .
C01E K1 C00G 44.69(9) 1_445 1_445
C01E K1 C00I 27.18(9) 1_445 1_445
C01E K1 C8 167.67(9) 1_445 .
C01E K1 C9 165.10(9) 1_445 .
C9 K1 C8 26.82(9) . .
C10 K1 C00G 101.41(9) . 1_445
C10 K1 C00I 122.42(9) . 1_445
C10 K1 C00J 106.11(9) . 1_445
C10 K1 C00Y 132.23(10) . 1_445
C10 K1 C01E 146.10(9) . 1_445
C10 K1 C8 44.63(9) . .
C10 K1 C9 27.39(9) . .
C10 K1 C12 45.32(10) . .
C11 K1 C00G 101.91(9) . 1_445
C11 K1 C00I 111.87(9) . 1_445
C11 K1 C00J 118.78(10) . 1_445
C11 K1 C00Y 145.42(10) . 1_445
C11 K1 C01E 138.87(9) . 1_445
C11 K1 C8 44.87(9) . .
C11 K1 C9 45.35(9) . .
C11 K1 C10 27.96(10) . .
C11 K1 C12 27.54(9) . .
C12 K1 C00G 126.68(9) . 1_445
C12 K1 C00I 127.26(10) . 1_445
C12 K1 C01E 147.86(10) . 1_445
C12 K1 C8 27.13(9) . .
C12 K1 C9 44.86(9) . .
C00G K3 C00K 152.70(9) . .
C00G K3 C00R 145.30(8) . .
C00I K3 C00G 27.26(9) . .
C00I K3 C00J 45.20(9) . .
C00I K3 C00K 125.97(9) . .
C00I K3 C00R 128.75(9) . .
C00I K3 C017 150.33(9) . .
C00J K3 C00G 26.95(9) . .
C00J K3 C00K 145.82(9) . .
C00J K3 C00R 124.25(9) . .
C00K K3 C00R 26.49(9) . .
C00Y K3 C00G 45.05(9) . .
C00Y K3 C00I 46.10(9) . .
C00Y K3 C00J 27.49(9) . .
C00Y K3 C00K 118.74(9) . .
C00Y K3 C00R 100.77(9) . .
C00Y K3 C014 144.52(9) . .
C00Y K3 C017 108.69(10) . .
C01E K3 C00G 45.36(9) . .
C01E K3 C00I 28.12(9) . .
C01E K3 C00J 45.73(9) . .
C01E K3 C00K 108.85(9) . .
C01E K3 C00R 102.79(9) . .
C01E K3 C00Y 28.46(10) . .
C01E K3 C01G 147.56(10) . .
C01E K3 C014 134.58(10) . .
C01E K3 C017 122.21(10) . .
C01G K3 C00G 162.27(10) . .
C01G K3 C00I 170.46(10) . .
C01G K3 C00J 142.57(10) . .
C01G K3 C00K 44.71(9) . .
C01G K3 C00R 44.85(9) . .
C01G K3 C00Y 136.22(10) . .
C01G K3 C014 27.76(10) . .
C01G K3 C017 27.91(9) . .
C014 K3 C00G 165.52(10) . .
C014 K3 C00I 143.32(10) . .
C014 K3 C00J 167.37(10) . .
C014 K3 C00K 26.97(9) . .
C014 K3 C00R 44.46(9) . .
C014 K3 C017 45.46(9) . .
C017 K3 C00G 148.99(9) . .
C017 K3 C00J 122.05(9) . .
C017 K3 C00K 44.45(9) . .
C017 K3 C00R 27.08(9) . .
C6 P1 C13 102.54(16) . .
C6 P1 C19 100.88(17) . .
C19 P1 C13 101.94(17) . .
C00M P05 C00A 103.41(15) . .
C00M P05 C009 100.31(14) . .
C009 P05 C00A 102.10(15) . .
C00O P06 C00W 101.28(15) . .
C00U P06 C00O 103.46(16) . .
C00U P06 C00W 102.03(16) . .
C01O P008 C018 102.66(16) . .
C01O P008 C027 101.72(17) . .
C027 P008 C018 104.84(17) . .
C00B C00A P05 118.2(2) . .
C01A C00A P05 122.8(2) . .
C01A C00A C00B 119.0(3) . .
C00A C00B C021 120.0(3) . .
C010 C00B C00A 118.5(3) . .
C010 C00B C021 121.5(3) . .
K0AA C00C K00 131.71(11) . .
C00F C00C K00 78.46(18) . .
C00F C00C K0AA 76.26(17) . .
C00F C00C C00Z 126.4(3) . .
C00T C00C K00 74.11(18) . .
C00T C00C K0AA 75.31(18) . .
C00T C00C C00F 107.5(3) . .
C00T C00C C00Z 126.1(3) . .
C00Z C00C K00 112.9(2) . .
C00Z C00C K0AA 115.3(2) . .
C00W C00E C00S 122.5(3) . .
C019 C00E C00S 119.0(3) . .
C019 C00E C00W 118.4(3) . .
K0AA C00F K00 129.71(11) . .
C00C C00F K00 74.67(18) . .
C00C C00F K0AA 76.27(17) . .
C00C C00F C00S 126.5(3) . .
C00L C00F K00 76.40(18) . .
C00L C00F K0AA 75.00(17) . .
C00L C00F C00C 108.3(3) . .
C00L C00F C00S 125.1(3) . .
C00S C00F K00 118.85(19) . .
C00S C00F K0AA 111.43(19) . .
K1 C00G K3 127.59(11) 1_665 .
C00I C00G K1 76.87(18) . 1_665
C00I C00G K3 72.60(19) . .
C00I C00G C00Q 126.7(3) . .
C00J C00G K1 75.19(18) . 1_665
C00J C00G K3 75.46(19) . .
C00J C00G C00I 108.4(3) . .
C00J C00G C00Q 124.9(3) . .
C00Q C00G K1 114.3(2) . 1_665
C00Q C00G K3 118.1(2) . .
C01B C00H H00H 119.6 . .
C009 C00H H00H 119.6 . .
C009 C00H C01B 120.8(3) . .
K3 C00I K1 130.97(12) . 1_665
C00G C00I K1 75.96(18) . 1_665
C00G C00I K3 80.14(19) . .
C00G C00I C022 127.0(3) . .
C01E C00I K1 75.29(18) . 1_665
C01E C00I K3 72.08(19) . .
C01E C00I C00G 107.5(3) . .
C01E C00I C022 125.5(3) . .
C022 C00I K1 115.5(2) . 1_665
C022 C00I K3 113.1(2) . .
K1 C00J K3 129.82(12) 1_665 .
C00G C00J K1 77.50(19) . 1_665
C00G C00J K3 77.59(18) . .
C00G C00J C01F 127.1(3) . .
C00Y C00J K1 75.87(19) . 1_665
C00Y C00J K3 71.37(18) . .
C00Y C00J C00G 107.7(3) . .
C00Y C00J C01F 125.2(3) . .
C01F C00J K1 113.2(2) . 1_665
C01F C00J K3 116.6(2) . .
K0AA C00K K3 126.94(11) . .
C00R C00K K0AA 80.05(19) . .
C00R C00K K3 77.1(2) . .
C00R C00K C02F 125.8(3) . .
C00R C00K C014 108.4(3) . .
C02F C00K K0AA 114.4(2) . .
C02F C00K K3 117.9(2) . .
C014 C00K K0AA 71.04(19) . .
C014 C00K K3 71.96(19) . .
C014 C00K C02F 125.8(3) . .
K0AA C00L K00 131.30(11) . .
C00F C00L K00 76.97(18) . .
C00F C00L K0AA 77.47(18) . .
C00F C00L C00N 107.6(3) . .
C00F C00L C020 126.4(3) . .
C00N C00L K00 73.31(18) . .
C00N C00L K0AA 75.96(18) . .
C00N C00L C020 125.9(3) . .
C020 C00L K00 117.7(2) . .
C020 C00L K0AA 110.8(2) . .
C00P C00M P05 124.7(3) . .
C02L C00M P05 116.5(3) . .
C02L C00M C00P 118.7(3) . .
K0AA C00N K00 135.01(12) . .
C00L C00N K00 79.62(18) . .
C00L C00N K0AA 76.24(19) . .
C00L C00N C01Q 126.4(3) . .
C00T C00N K00 75.59(18) . .
C00T C00N K0AA 76.64(19) . .
C00T C00N C00L 108.0(3) . .
C00T C00N C01Q 125.3(3) . .
C01Q C00N K00 116.0(2) . .
C01Q C00N K0AA 108.9(2) . .
C01M C00O P06 124.1(3) . .
C01M C00O C01U 117.9(3) . .
C01U C00O P06 117.8(3) . .
C00M C00P H00P 119.8 . .
C016 C00P C00M 120.4(3) . .
C016 C00P H00P 119.8 . .
C00G C00Q H00A 108.3 . .
C00G C00Q H00B 108.3 . .
C00G C00Q C012 115.8(3) . .
H00A C00Q H00B 107.4 . .
C012 C00Q H00A 108.3 . .
C012 C00Q H00B 108.3 . .
K3 C00R K0AA 123.75(10) . .
C00K C00R K0AA 73.66(18) . .
C00K C00R K3 76.44(19) . .
C00K C00R C017 107.8(3) . .
C00K C00R C021 123.9(3) . .
C017 C00R K0AA 73.48(18) . .
C017 C00R K3 72.00(19) . .
C017 C00R C021 127.3(3) . .
C021 C00R K0AA 127.8(2) . .
C021 C00R K3 108.5(2) . .
C00E C00S H00C 108.7 . .
C00E C00S H00D 108.7 . .
C00F C00S C00E 114.4(3) . .
C00F C00S H00C 108.7 . .
C00F C00S H00D 108.7 . .
H00C C00S H00D 107.6 . .
K0AA C00T K00 135.43(11) . .
C00C C00T K00 78.70(18) . .
C00C C00T K0AA 77.28(18) . .
C00C C00T C01Z 125.7(3) . .
C00N C00T K00 77.09(18) . .
C00N C00T K0AA 75.84(19) . .
C00N C00T C00C 108.6(3) . .
C00N C00T C01Z 125.7(3) . .
C01Z C00T K00 110.4(2) . .
C01Z C00T K0AA 114.1(2) . .
C01P C00U P06 124.7(3) . .
C01P C00U C01R 118.8(3) . .
C01R C00U P06 116.3(3) . .
C01Y C00V H00V 119.8 . .
C01Y C00V C009 120.3(3) . .
C009 C00V H00V 119.8 . .
C00E C00W P06 118.8(2) . .
C00E C00W C01W 119.5(3) . .
C01W C00W P06 121.7(3) . .
K3 C00Y K1 135.74(12) . 1_665
C00J C00Y K1 76.70(19) . 1_665
C00J C00Y K3 81.14(18) . .
C00J C00Y C01E 108.2(3) . .
C00J C00Y C025 125.7(3) . .
C01E C00Y K1 77.19(19) . 1_665
C01E C00Y K3 74.07(18) . .
C01E C00Y C025 126.2(3) . .
C025 C00Y K1 112.6(2) . 1_665
C025 C00Y K3 111.5(2) . .
C00C C00Z H00E 108.7 . .
C00C C00Z H00F 108.7 . .
C00C C00Z C02O 114.4(3) . .
H00E C00Z H00F 107.6 . .
C02O C00Z H00E 108.7 . .
C02O C00Z H00F 108.7 . .
C2 C1 C6 118.3(3) . .
C2 C1 C7 118.6(3) . .
C6 C1 C7 123.0(3) . .
C00A C01A H01A 119.4 . .
C01N C01A C00A 121.3(3) . .
C01N C01A H01A 119.4 . .
C00H C01B H01B 119.9 . .
C01S C01B C00H 120.2(4) . .
C01S C01B H01B 119.9 . .
C01N C01C H01C 120.5 . .
C01N C01C C010 119.0(3) . .
C010 C01C H01C 120.5 . .
K3 C01E K1 136.72(12) . 1_665
C00I C01E K1 77.53(19) . 1_665
C00I C01E K3 79.80(18) . .
C00I C01E C00Y 108.2(3) . .
C00I C01E C01X 125.8(3) . .
C00Y C01E K1 75.38(18) . 1_665
C00Y C01E K3 77.47(18) . .
C00Y C01E C01X 126.0(3) . .
C01X C01E K1 114.1(2) . 1_665
C01X C01E K3 109.1(2) . .
C00J C01F H01D 108.7 . .
C00J C01F H01E 108.7 . .
C00J C01F C02M 114.0(3) . .
H01D C01F H01E 107.6 . .
C02M C01F H01D 108.7 . .
C02M C01F H01E 108.7 . .
K3 C01G K0AA 141.87(12) . .
C02W C01G K0AA 112.4(2) . .
C02W C01G K3 105.5(2) . .
C014 C01G K0AA 76.7(2) . .
C014 C01G K3 78.5(2) . .
C014 C01G C02W 124.2(3) . .
C014 C01G C017 108.4(3) . .
C017 C01G K0AA 82.2(2) . .
C017 C01G K3 78.78(19) . .
C017 C01G C02W 127.1(3) . .
C01T C01L H01L 120.0 . .
C01T C01L C01W 120.1(3) . .
C01W C01L H01L 120.0 . .
C00O C01M H01M 119.5 . .
C029 C01M C00O 121.0(3) . .
C029 C01M H01M 119.5 . .
C01A C01N H01N 119.9 . .
C01C C01N C01A 120.2(3) . .
C01C C01N H01N 119.9 . .
C02D C01O P008 124.5(3) . .
C02D C01O C02Z 118.2(3) . .
C02Z C01O P008 117.2(3) . .
C00U C01P H01P 119.9 . .
C02K C01P C00U 120.2(4) . .
C02K C01P H01P 119.9 . .
C00N C01Q H01F 108.9 . .
C00N C01Q H01G 108.9 . .
C00N C01Q C02A 113.4(3) . .
H01F C01Q H01G 107.7 . .
C02A C01Q H01F 108.9 . .
C02A C01Q H01G 108.9 . .
C00U C01R H01R 119.6 . .
C02E C01R C00U 120.7(4) . .
C02E C01R H01R 119.6 . .
C01B C01S H01S 120.3 . .
C01Y C01S C01B 119.5(3) . .
C01Y C01S H01S 120.3 . .
C01L C01T H01T 120.3 . .
C01L C01T C019 119.4(3) . .
C019 C01T H01T 120.3 . .
C00O C01U H01U 119.6 . .
C01V C01U C00O 120.9(3) . .
C01V C01U H01U 119.6 . .
C01U C01V H01V 119.8 . .
C023 C01V C01U 120.4(4) . .
C023 C01V H01V 119.8 . .
C00W C01W H01W 119.6 . .
C01L C01W C00W 120.8(3) . .
C01L C01W H01W 119.6 . .
C01E C01X H01H 108.4 . .
C01E C01X H01I 108.4 . .
H01H C01X H01I 107.5 . .
C038 C01X C01E 115.4(3) . .
C038 C01X H01H 108.4 . .
C038 C01X H01I 108.4 . .
C00V C01Y H01Y 119.7 . .
C01S C01Y C00V 120.5(3) . .
C01S C01Y H01Y 119.7 . .
C00T C01Z H01J 108.8 . .
C00T C01Z H01K 108.8 . .
C00T C01Z C03C 113.9(3) . .
H01J C01Z H01K 107.7 . .
C03C C01Z H01J 108.8 . .
C03C C01Z H01K 108.8 . .
C1 C2 H2 119.4 . .
C3 C2 C1 121.3(4) . .
C3 C2 H2 119.4 . .
C01Q C02A H02A 109.5 . .
C01Q C02A H02B 109.5 . .
C01Q C02A H02C 109.5 . .
H02A C02A H02B 109.5 . .
H02A C02A H02C 109.5 . .
H02B C02A H02C 109.5 . .
C02I C02B H02D 120.1 . .
C02I C02B C02V 119.9(3) . .
C02V C02B H02D 120.1 . .
C01O C02D H02E 119.7 . .
C01O C02D C037 120.6(4) . .
C037 C02D H02E 119.7 . .
C01R C02E H02F 120.1 . .
C01R C02E C030 119.9(4) . .
C030 C02E H02F 120.1 . .
C00K C02F H02G 108.6 . .
C00K C02F H02H 108.6 . .
C00K C02F C02G 114.6(3) . .
H02G C02F H02H 107.6 . .
C02G C02F H02G 108.6 . .
C02G C02F H02H 108.6 . .
C02F C02G H02I 109.5 . .
C02F C02G H02J 109.5 . .
C02F C02G H02K 109.5 . .
H02I C02G H02J 109.5 . .
H02I C02G H02K 109.5 . .
H02J C02G H02K 109.5 . .
C02B C02I H02L 120.2 . .
C028 C02I C02B 119.6(3) . .
C028 C02I H02L 120.2 . .
C01P C02K H02M 119.9 . .
C030 C02K C01P 120.2(4) . .
C030 C02K H02M 119.9 . .
C00M C02L H02N 119.7 . .
C00M C02L C03F 120.5(4) . .
C03F C02L H02N 119.7 . .
C01F C02M H02O 109.5 . .
C01F C02M H02P 109.5 . .
C01F C02M H02Q 109.5 . .
H02O C02M H02P 109.5 . .
H02O C02M H02Q 109.5 . .
H02P C02M H02Q 109.5 . .
C00Z C02O H02R 109.5 . .
C00Z C02O H02S 109.5 . .
C00Z C02O H02T 109.5 . .
H02R C02O H02S 109.5 . .
H02R C02O H02T 109.5 . .
H02S C02O H02T 109.5 . .
C03F C02P H02U 120.0 . .
C03F C02P C016 120.0(3) . .
C016 C02P H02U 120.0 . .
H02V C02U H02W 107.6 . .
C03K C02U H02V 108.7 . .
C03K C02U H02W 108.7 . .
C017 C02U H02V 108.7 . .
C017 C02U H02W 108.7 . .
C017 C02U C03K 114.3(3) . .
C02B C02V H02X 119.3 . .
C02B C02V C018 121.3(3) . .
C018 C02V H02X 119.3 . .
C01G C02W H02Y 108.9 . .
C01G C02W H 108.9 . .
C01G C02W C03D 113.3(3) . .
H02Y C02W H 107.7 . .
C03D C02W H02Y 108.9 . .
C03D C02W H 108.9 . .
C03L C02Y H02Z 120.2 . .
C027 C02Y H02Z 120.2 . .
C027 C02Y C03L 119.6(4) . .
C01O C02Z H02 119.8 . .
C03I C02Z C01O 120.5(4) . .
C03I C02Z H02 119.8 . .
C2 C3 H3 120.0 . .
C4 C3 C2 120.1(4) . .
C4 C3 H3 120.0 . .
C01Z C03C H03A 109.5 . .
C01Z C03C H03B 109.5 . .
C01Z C03C H03C 109.5 . .
H03A C03C H03B 109.5 . .
H03A C03C H03C 109.5 . .
H03B C03C H03C 109.5 . .
C02W C03D H03D 109.5 . .
C02W C03D H03E 109.5 . .
C02W C03D H03F 109.5 . .
H03D C03D H03E 109.5 . .
H03D C03D H03F 109.5 . .
H03E C03D H03F 109.5 . .
C03G C03E H03G 119.9 . .
C03G C03E C033 120.2(4) . .
C033 C03E H03G 119.9 . .
C02L C03F H03H 119.9 . .
C02P C03F C02L 120.2(4) . .
C02P C03F H03H 119.9 . .
C03E C03G H03I 119.7 . .
C03E C03G C03L 120.5(4) . .
C03L C03G H03I 119.7 . .
H03J C03H H03K 107.4 . .
C03Q C03H H03J 108.2 . .
C03Q C03H H03K 108.2 . .
C03Q C03H C014 116.2(4) . .
C014 C03H H03J 108.2 . .
C014 C03H H03K 108.2 . .
C02Z C03I H03L 119.6 . .
C03M C03I C02Z 120.8(4) . .
C03M C03I H03L 119.6 . .
C02U C03K H03M 109.5 . .
C02U C03K H03N 109.5 . .
C02U C03K H03O 109.5 . .
H03M C03K H03N 109.5 . .
H03M C03K H03O 109.5 . .
H03N C03K H03O 109.5 . .
C02Y C03L H03P 120.1 . .
C03G C03L C02Y 119.8(5) . .
C03G C03L H03P 120.1 . .
C03I C03M H03Q 120.3 . .
C03I C03M C037 119.5(4) . .
C037 C03M H03Q 120.3 . .
H03R C03O H03S 109.5 . .
H03R C03O H03T 109.5 . .
H03S C03O H03T 109.5 . .
C020 C03O H03R 109.5 . .
C020 C03O H03S 109.5 . .
C020 C03O H03T 109.5 . .
C03H C03Q H03U 109.5 . .
C03H C03Q H03V 109.5 . .
C03H C03Q H03W 109.5 . .
H03U C03Q H03V 109.5 . .
H03U C03Q H03W 109.5 . .
H03V C03Q H03W 109.5 . .
H03X C03R H03Y 109.5 . .
H03X C03R HA 109.5 . .
H03Y C03R HA 109.5 . .
C022 C03R H03X 109.5 . .
C022 C03R H03Y 109.5 . .
C022 C03R HA 109.5 . .
C3 C4 H4 120.0 . .
C3 C4 C5 119.9(4) . .
C5 C4 H4 120.0 . .
C4 C5 H5 119.5 . .
C4 C5 C6 121.0(4) . .
C6 C5 H5 119.5 . .
C1 C6 P1 119.5(3) . .
C1 C6 C5 119.3(3) . .
C5 C6 P1 121.2(3) . .
C1 C7 H7A 108.3 . .
C1 C7 H7B 108.3 . .
H7A C7 H7B 107.4 . .
C8 C7 C1 115.8(3) . .
C8 C7 H7A 108.3 . .
C8 C7 H7B 108.3 . .
K00 C8 K1 130.84(11) . .
C7 C8 K00 111.7(2) . .
C7 C8 K1 117.3(2) . .
C9 C8 K00 77.81(19) . .
C9 C8 K1 75.81(18) . .
C9 C8 C7 126.9(3) . .
C9 C8 C12 108.7(3) . .
C12 C8 K00 76.1(2) . .
C12 C8 K1 74.21(19) . .
C12 C8 C7 124.4(3) . .
C00H C009 P05 124.7(3) . .
C00H C009 C00V 118.6(3) . .
C00V C009 P05 116.7(3) . .
K00 C9 K1 130.19(11) . .
C8 C9 K00 75.00(19) . .
C8 C9 K1 77.36(18) . .
C8 C9 C10 107.5(3) . .
C8 C9 C31 126.7(3) . .
C10 C9 K00 76.63(18) . .
C10 C9 K1 73.31(18) . .
C10 C9 C31 125.9(3) . .
C31 C9 K00 114.1(2) . .
C31 C9 K1 115.7(2) . .
C00B C010 C01C 122.0(3) . .
C00B C010 H010 119.0 . .
C01C C010 H010 119.0 . .
K1 C10 K00 133.19(12) . .
C9 C10 K00 76.20(18) . .
C9 C10 K1 79.30(18) . .
C9 C10 C11 108.1(3) . .
C9 C10 C29 126.4(3) . .
C11 C10 K00 75.62(19) . .
C11 C10 K1 75.05(19) . .
C11 C10 C29 125.4(3) . .
C29 C10 K00 112.8(2) . .
C29 C10 K1 113.9(2) . .
K1 C11 K00 135.18(12) . .
C10 C11 K00 77.10(19) . .
C10 C11 K1 76.99(19) . .
C10 C11 C27 127.1(3) . .
C12 C11 K00 75.4(2) . .
C12 C11 K1 78.8(2) . .
C12 C11 C10 108.0(3) . .
C12 C11 C27 124.7(3) . .
C27 C11 K00 116.9(2) . .
C27 C11 K1 107.9(2) . .
C018 C012 C00Q 122.8(3) . .
C028 C012 C00Q 118.4(3) . .
C028 C012 C018 118.7(3) . .
K00 C12 K1 133.41(13) . .
C8 C12 K00 76.4(2) . .
C8 C12 K1 78.7(2) . .
C8 C12 C25 126.4(3) . .
C11 C12 K00 77.4(2) . .
C11 C12 K1 73.7(2) . .
C11 C12 C8 107.7(3) . .
C11 C12 C25 125.8(3) . .
C25 C12 K00 110.3(3) . .
C25 C12 K1 116.2(3) . .
C14 C13 P1 124.4(3) . .
C14 C13 C18 117.7(3) . .
C18 C13 P1 117.9(3) . .
K0AA C014 K3 137.78(12) . .
C00K C014 K0AA 81.8(2) . .
C00K C014 K3 81.1(2) . .
C00K C014 C03H 125.5(3) . .
C01G C014 K0AA 75.4(2) . .
C01G C014 K3 73.74(19) . .
C01G C014 C00K 107.9(3) . .
C01G C014 C03H 126.5(3) . .
C03H C014 K0AA 112.4(2) . .
C03H C014 K3 109.0(2) . .
C13 C14 H14 119.4 . .
C13 C14 C15 121.1(4) . .
C15 C14 H14 119.4 . .
C14 C15 H15 120.0 . .
C16 C15 C14 120.1(4) . .
C16 C15 H15 120.0 . .
C00P C016 H016 120.0 . .
C02P C016 C00P 120.1(3) . .
C02P C016 H016 120.0 . .
C15 C16 H16 120.1 . .
C17 C16 C15 119.8(4) . .
C17 C16 H16 120.1 . .
C16 C17 H17 120.1 . .
C16 C17 C18 119.7(4) . .
C18 C17 H17 120.1 . .
K3 C017 K0AA 131.22(12) . .
C00R C017 K0AA 80.03(19) . .
C00R C017 K3 80.93(19) . .
C00R C017 C02U 127.2(3) . .
C01G C017 K0AA 70.44(19) . .
C01G C017 K3 73.3(2) . .
C01G C017 C00R 107.5(3) . .
C01G C017 C02U 125.3(3) . .
C02U C017 K0AA 117.1(2) . .
C02U C017 K3 110.2(2) . .
C13 C18 H18 119.2 . .
C17 C18 C13 121.6(4) . .
C17 C18 H18 119.2 . .
C02V C018 P008 122.0(3) . .
C02V C018 C012 118.7(3) . .
C012 C018 P008 119.2(2) . .
C00E C019 H019 119.2 . .
C01T C019 C00E 121.7(3) . .
C01T C019 H019 119.2 . .
C20 C19 P1 117.1(3) . .
C24 C19 P1 124.5(3) . .
C24 C19 C20 118.4(4) . .
C19 C20 H20 119.7 . .
C21 C20 C19 120.5(4) . .
C21 C20 H20 119.7 . .
C00L C020 H0AA 108.2 . .
C00L C020 HB 108.2 . .
C03O C020 C00L 116.3(3) . .
C03O C020 H0AA 108.2 . .
C03O C020 HB 108.2 . .
H0AA C020 HB 107.4 . .
C00B C021 H1AA 107.0 . .
C00B C021 HC 107.0 . .
C00R C021 C00B 121.4(3) . .
C00R C021 H1AA 107.0 . .
C00R C021 HC 107.0 . .
H1AA C021 HC 106.7 . .
C20 C21 H21 120.0 . .
C22 C21 C20 120.0(4) . .
C22 C21 H21 120.0 . .
C21 C22 H22 120.0 . .
C23 C22 C21 120.1(4) . .
C23 C22 H22 120.0 . .
C00I C022 C03R 114.9(3) . .
C00I C022 H2AA 108.5 . .
C00I C022 HD 108.5 . .
C03R C022 H2AA 108.5 . .
C03R C022 HD 108.5 . .
H2AA C022 HD 107.5 . .
C22 C23 H23 119.8 . .
C22 C23 C24 120.3(4) . .
C24 C23 H23 119.8 . .
C01V C023 H023 120.2 . .
C01V C023 C029 119.5(3) . .
C029 C023 H023 120.2 . .
C19 C24 C23 120.6(4) . .
C19 C24 H24 119.7 . .
C23 C24 H24 119.7 . .
C00Y C025 H3AA 108.5 . .
C00Y C025 HE 108.5 . .
H3AA C025 HE 107.5 . .
C036 C025 C00Y 115.0(3) . .
C036 C025 H3AA 108.5 . .
C036 C025 HE 108.5 . .
C12 C25 H25A 107.9 . .
C12 C25 H25B 107.9 . .
H25A C25 H25B 107.2 . .
C26 C25 C12 117.5(4) . .
C26 C25 H25A 107.9 . .
C26 C25 H25B 107.9 . .
C25 C26 H26A 109.5 . .
C25 C26 H26B 109.5 . .
C25 C26 H26C 109.5 . .
H26A C26 H26B 109.5 . .
H26A C26 H26C 109.5 . .
H26B C26 H26C 109.5 . .
C11 C27 H27A 108.2 . .
C11 C27 H27B 108.2 . .
H27A C27 H27B 107.4 . .
C28 C27 C11 116.2(3) . .
C28 C27 H27A 108.2 . .
C28 C27 H27B 108.2 . .
C02Y C027 P008 124.9(3) . .
C02Y C027 C033 119.0(4) . .
C033 C027 P008 116.1(3) . .
C27 C28 H28A 109.5 . .
C27 C28 H28B 109.5 . .
C27 C28 H28C 109.5 . .
H28A C28 H28B 109.5 . .
H28A C28 H28C 109.5 . .
H28B C28 H28C 109.5 . .
C02I C028 C012 121.8(3) . .
C02I C028 H028 119.1 . .
C012 C028 H028 119.1 . .
C01M C029 C023 120.3(4) . .
C01M C029 H029 119.9 . .
C023 C029 H029 119.9 . .
C10 C29 H29A 108.6 . .
C10 C29 H29B 108.6 . .
C10 C29 C30 114.7(3) . .
H29A C29 H29B 107.6 . .
C30 C29 H29A 108.6 . .
C30 C29 H29B 108.6 . .
C02E C030 H030 119.9 . .
C02K C030 C02E 120.1(4) . .
C02K C030 H030 119.9 . .
C29 C30 H30A 109.5 . .
C29 C30 H30B 109.5 . .
C29 C30 H30C 109.5 . .
H30A C30 H30B 109.5 . .
H30A C30 H30C 109.5 . .
H30B C30 H30C 109.5 . .
C9 C31 H31A 108.5 . .
C9 C31 H31B 108.5 . .
C9 C31 C32 115.1(3) . .
H31A C31 H31B 107.5 . .
C32 C31 H31A 108.5 . .
C32 C31 H31B 108.5 . .
C31 C32 H32A 109.5 . .
C31 C32 H32B 109.5 . .
C31 C32 H32C 109.5 . .
H32A C32 H32B 109.5 . .
H32A C32 H32C 109.5 . .
H32B C32 H32C 109.5 . .
C03E C033 C027 120.8(4) . .
C03E C033 H033 119.6 . .
C027 C033 H033 119.6 . .
C025 C036 H03Z 109.5 . .
C025 C036 HF 109.5 . .
C025 C036 HG 109.5 . .
H03Z C036 HF 109.5 . .
H03Z C036 HG 109.5 . .
HF C036 HG 109.5 . .
C02D C037 H037 119.8 . .
C03M C037 C02D 120.3(4) . .
C03M C037 H037 119.8 . .
C01X C038 H03 109.5 . .
C01X C038 HH 109.5 . .
C01X C038 HI 109.5 . .
H03 C038 HH 109.5 . .
H03 C038 HI 109.5 . .
HH C038 HI 109.5 . .

loop_
_geom_bond_atom_site_label_1
_geom_bond_atom_site_label_2
_geom_bond_distance
_geom_bond_site_symmetry_2
K00 C00C 3.038(3) .
K00 C00F 3.087(3) .
K00 C00L 3.080(3) .
K00 C00N 2.999(3) .
K00 C00T 2.980(3) .
K00 C8 2.995(3) .
K00 C9 3.031(3) .
K00 C10 3.037(3) .
K00 C11 3.018(3) .
K00 C12 2.992(4) .
K0AA C00C 2.999(3) .
K0AA C00F 2.999(3) .
K0AA C00K 3.066(3) .
K0AA C00L 2.967(3) .
K0AA C00N 2.964(3) .
K0AA C00R 3.147(3) .
K0AA C00T 2.974(3) .
K0AA C01G 2.914(4) .
K0AA C014 2.930(4) .
K0AA C017 3.064(3) .
K1 C00G 3.028(3) 1_445
K1 C00I 3.039(3) 1_445
K1 C00J 2.998(3) 1_445
K1 C00Y 2.988(3) 1_445
K1 C01E 3.011(3) 1_445
K1 C8 3.063(3) .
K1 C9 3.044(3) .
K1 C10 2.967(3) .
K1 C11 2.942(4) .
K1 C12 3.006(4) .
K3 C00G 3.066(3) .
K3 C00I 2.969(3) .
K3 C00J 3.039(3) .
K3 C00K 3.085(4) .
K3 C00R 3.093(3) .
K3 C00Y 2.914(3) .
K3 C01E 2.871(3) .
K3 C01G 2.909(3) .
K3 C014 2.969(4) .
K3 C017 2.978(4) .
P1 C6 1.837(4) .
P1 C13 1.841(4) .
P1 C19 1.838(4) .
P05 C00A 1.848(3) .
P05 C00M 1.839(3) .
P05 C009 1.846(3) .
P06 C00O 1.832(3) .
P06 C00U 1.828(4) .
P06 C00W 1.838(4) .
P008 C01O 1.831(4) .
P008 C018 1.842(3) .
P008 C027 1.832(4) .
C00A C00B 1.410(4) .
C00A C01A 1.389(5) .
C00B C010 1.387(4) .
C00B C021 1.526(5) .
C00C C00F 1.424(4) .
C00C C00T 1.416(4) .
C00C C00Z 1.509(5) .
C00E C00S 1.522(4) .
C00E C00W 1.399(5) .
C00E C019 1.392(5) .
C00F C00L 1.420(4) .
C00F C00S 1.522(4) .
C00G C00I 1.425(5) .
C00G C00J 1.423(5) .
C00G C00Q 1.517(4) .
C00H H00H 0.9300 .
C00H C01B 1.390(5) .
C00H C009 1.381(5) .
C00I C01E 1.422(5) .
C00I C022 1.502(5) .
C00J C00Y 1.420(5) .
C00J C01F 1.510(5) .
C00K C00R 1.415(5) .
C00K C02F 1.508(5) .
C00K C014 1.416(5) .
C00L C00N 1.425(4) .
C00L C020 1.521(5) .
C00M C00P 1.394(5) .
C00M C02L 1.383(5) .
C00N C00T 1.412(5) .
C00N C01Q 1.506(5) .
C00O C01M 1.393(5) .
C00O C01U 1.397(5) .
C00P H00P 0.9300 .
C00P C016 1.390(5) .
C00Q H00A 0.9700 .
C00Q H00B 0.9700 .
C00Q C012 1.518(5) .
C00R C017 1.426(5) .
C00R C021 1.502(4) .
C00S H00C 0.9700 .
C00S H00D 0.9700 .
C00T C01Z 1.512(5) .
C00U C01P 1.387(5) .
C00U C01R 1.396(5) .
C00V H00V 0.9300 .
C00V C01Y 1.385(5) .
C00V C009 1.398(5) .
C00W C01W 1.400(4) .
C00Y C01E 1.422(5) .
C00Y C025 1.507(5) .
C00Z H00E 0.9700 .
C00Z H00F 0.9700 .
C00Z C02O 1.532(5) .
C1 C2 1.399(5) .
C1 C6 1.401(5) .
C1 C7 1.525(5) .
C01A H01A 0.9300 .
C01A C01N 1.385(5) .
C01B H01B 0.9300 .
C01B C01S 1.382(5) .
C01C H01C 0.9300 .
C01C C01N 1.373(5) .
C01C C010 1.390(5) .
C01E C01X 1.508(5) .
C01F H01D 0.9700 .
C01F H01E 0.9700 .
C01F C02M 1.525(5) .
C01G C02W 1.515(5) .
C01G C014 1.411(5) .
C01G C017 1.422(5) .
C01L H01L 0.9300 .
C01L C01T 1.379(5) .
C01L C01W 1.381(5) .
C01M H01M 0.9300 .
C01M C029 1.384(5) .
C01N H01N 0.9300 .
C01O C02D 1.387(5) .
C01O C02Z 1.388(6) .
C01P H01P 0.9300 .
C01P C02K 1.385(5) .
C01Q H01F 0.9700 .
C01Q H01G 0.9700 .
C01Q C02A 1.535(5) .
C01R H01R 0.9300 .
C01R C02E 1.375(6) .
C01S H01S 0.9300 .
C01S C01Y 1.379(5) .
C01T H01T 0.9300 .
C01T C019 1.390(5) .
C01U H01U 0.9300 .
C01U C01V 1.387(5) .
C01V H01V 0.9300 .
C01V C023 1.375(5) .
C01W H01W 0.9300 .
C01X H01H 0.9700 .
C01X H01I 0.9700 .
C01X C038 1.485(5) .
C01Y H01Y 0.9300 .
C01Z H01J 0.9700 .
C01Z H01K 0.9700 .
C01Z C03C 1.520(5) .
C2 H2 0.9300 .
C2 C3 1.393(5) .
C02A H02A 0.9600 .
C02A H02B 0.9600 .
C02A H02C 0.9600 .
C02B H02D 0.9300 .
C02B C02I 1.384(5) .
C02B C02V 1.386(5) .
C02D H02E 0.9300 .
C02D C037 1.388(5) .
C02E H02F 0.9300 .
C02E C030 1.381(6) .
C02F H02G 0.9700 .
C02F H02H 0.9700 .
C02F C02G 1.526(5) .
C02G H02I 0.9600 .
C02G H02J 0.9600 .
C02G H02K 0.9600 .
C02I H02L 0.9300 .
C02I C028 1.380(5) .
C02K H02M 0.9300 .
C02K C030 1.378(6) .
C02L H02N 0.9300 .
C02L C03F 1.391(5) .
C02M H02O 0.9600 .
C02M H02P 0.9600 .
C02M H02Q 0.9600 .
C02O H02R 0.9600 .
C02O H02S 0.9600 .
C02O H02T 0.9600 .
C02P H02U 0.9300 .
C02P C03F 1.375(6) .
C02P C016 1.375(5) .
C02U H02V 0.9700 .
C02U H02W 0.9700 .
C02U C03K 1.523(6) .
C02U C017 1.496(5) .
C02V H02X 0.9300 .
C02V C018 1.400(5) .
C02W H02Y 0.9700 .
C02W H 0.9700 .
C02W C03D 1.553(6) .
C02Y H02Z 0.9300 .
C02Y C03L 1.416(6) .
C02Y C027 1.364(6) .
C02Z H02 0.9300 .
C02Z C03I 1.382(6) .
C3 H3 0.9300 .
C3 C4 1.368(6) .
C03C H03A 0.9600 .
C03C H03B 0.9600 .
C03C H03C 0.9600 .
C03D H03D 0.9600 .
C03D H03E 0.9600 .
C03D H03F 0.9600 .
C03E H03G 0.9300 .
C03E C03G 1.350(7) .
C03E C033 1.377(6) .
C03F H03H 0.9300 .
C03G H03I 0.9300 .
C03G C03L 1.384(7) .
C03H H03J 0.9700 .
C03H H03K 0.9700 .
C03H C03Q 1.451(6) .
C03H C014 1.518(5) .
C03I H03L 0.9300 .
C03I C03M 1.369(7) .
C03K H03M 0.9600 .
C03K H03N 0.9600 .
C03K H03O 0.9600 .
C03L H03P 0.9300 .
C03M H03Q 0.9300 .
C03M C037 1.370(7) .
C03O H03R 0.9600 .
C03O H03S 0.9600 .
C03O H03T 0.9600 .
C03O C020 1.479(6) .
C03Q H03U 0.9600 .
C03Q H03V 0.9600 .
C03Q H03W 0.9600 .
C03R H03X 0.9600 .
C03R H03Y 0.9600 .
C03R HA 0.9600 .
C03R C022 1.559(6) .
C4 H4 0.9300 .
C4 C5 1.379(5) .
C5 H5 0.9300 .
C5 C6 1.408(5) .
C7 H7A 0.9700 .
C7 H7B 0.9700 .
C7 C8 1.518(4) .
C8 C9 1.417(5) .
C8 C12 1.425(5) .
C9 C10 1.425(4) .
C9 C31 1.512(5) .
C010 H010 0.9300 .
C10 C11 1.428(5) .
C10 C29 1.500(5) .
C11 C12 1.417(5) .
C11 C27 1.514(5) .
C012 C018 1.414(5) .
C012 C028 1.397(5) .
C12 C25 1.509(5) .
C13 C14 1.378(5) .
C13 C18 1.391(5) .
C14 H14 0.9300 .
C14 C15 1.387(6) .
C15 H15 0.9300 .
C15 C16 1.386(6) .
C016 H016 0.9300 .
C16 H16 0.9300 .
C16 C17 1.364(6) .
C17 H17 0.9300 .
C17 C18 1.388(5) .
C18 H18 0.9300 .
C019 H019 0.9300 .
C19 C20 1.389(5) .
C19 C24 1.384(5) .
C20 H20 0.9300 .
C20 C21 1.386(6) .
C020 H0AA 0.9700 .
C020 HB 0.9700 .
C021 H1AA 0.9700 .
C021 HC 0.9700 .
C21 H21 0.9300 .
C21 C22 1.377(7) .
C22 H22 0.9300 .
C22 C23 1.361(6) .
C022 H2AA 0.9700 .
C022 HD 0.9700 .
C23 H23 0.9300 .
C23 C24 1.388(6) .
C023 H023 0.9300 .
C023 C029 1.386(5) .
C24 H24 0.9300 .
C025 H3AA 0.9700 .
C025 HE 0.9700 .
C025 C036 1.505(5) .
C25 H25A 0.9700 .
C25 H25B 0.9700 .
C25 C26 1.453(7) .
C26 H26A 0.9600 .
C26 H26B 0.9600 .
C26 H26C 0.9600 .
C27 H27A 0.9700 .
C27 H27B 0.9700 .
C27 C28 1.484(6) .
C027 C033 1.407(5) .
C28 H28A 0.9600 .
C28 H28B 0.9600 .
C28 H28C 0.9600 .
C028 H028 0.9300 .
C029 H029 0.9300 .
C29 H29A 0.9700 .
C29 H29B 0.9700 .
C29 C30 1.535(5) .
C030 H030 0.9300 .
C30 H30A 0.9600 .
C30 H30B 0.9600 .
C30 H30C 0.9600 .
C31 H31A 0.9700 .
C31 H31B 0.9700 .
C31 C32 1.526(5) .
C32 H32A 0.9600 .
C32 H32B 0.9600 .
C32 H32C 0.9600 .
C033 H033 0.9300 .
C036 H03Z 0.9600 .
C036 HF 0.9600 .
C036 HG 0.9600 .
C037 H037 0.9300 .
C038 H03 0.9600 .
C038 HH 0.9600 .
C038 HI 0.9600 .
